data_7117801
loop_
_publ_author_name
'Tuan Anh Pham'
'Fei Song'
'Mariza N. Alberti'
'Manh-Thuong Nguyen'
'Nils Trapp'
'Carlo Thilgen'
'Francois Diederich'
'Meike Stohr'

_publ_section_title
;
 Heat-induced formation of one-dimensional coordination polymers on
 Au(111): an STM study
;
_journal_name_full Chem.Commun.
_journal_page_first 14473
_journal_paper_doi 10.1039/C5cc04940G
_journal_volume 51
_journal_year 2015
_chemical_formula_moiety 'C74 H68 N6 O Zn, C74 H66 N6 Zn, C H Cl3'
_chemical_formula_sum 'C149 H135 Cl3 N12 O Zn2'
_chemical_formula_weight 2346.77
_chemical_name_common 'Zinc porphyrin complex'
_chemical_name_systematic {5,10-Bis[3,5-di(tert-butyl)phenyl]-15,20-bis(4'-cyanobiphenyl-4-yl)porphyrinato}zinc(II)
_chemical_properties_physical Heat-sensitive
_space_group_crystal_system triclinic
_space_group_IT_number 2
_space_group_name_Hall '-P 1'
_space_group_name_H-M_alt 'P -1'
_symmetry_space_group_name_Hall '-P 1'
_symmetry_space_group_name_H-M 'P -1'
_atom_sites_solution_hydrogens mixed
_atom_sites_solution_primary direct
_audit_creation_date 2013-10-28
_audit_creation_method
;
Olex2 1.2
(compiled 2013.09.17 svn.r2790 for OlexSys, GUI svn.r4601)
;
_audit_update_record
;
2015-03-26 deposited with the CCDC.
2015-08-10 downloaded from the CCDC.
;
_cell_angle_alpha 83.635(2)
_cell_angle_beta 80.874(2)
_cell_angle_gamma 83.613(2)
_cell_formula_units_Z 2
_cell_length_a 12.1388(12)
_cell_length_b 21.415(2)
_cell_length_c 25.499(3)
_cell_measurement_reflns_used 7092
_cell_measurement_temperature 100
_cell_measurement_theta_max 25.71
_cell_measurement_theta_min 2.44
_cell_volume 6474.6(12)
_computing_cell_refinement 'Bruker SAINT'
_computing_data_collection 'Bruker APEX2'
_computing_data_reduction 'Bruker SAINT'
_computing_molecular_graphics OLEX2
_computing_publication_material OLEX2
_computing_structure_refinement 'SHELXL-97 (Sheldrick, 2008)'
_computing_structure_solution
;
SHELX, G.M. Sheldrick, Acta Cryst.
(2008). A64, 112-122
;
_diffrn_ambient_temperature 100.0(2)
_diffrn_detector 'Bruker APEX2 area detector'
_diffrn_detector_area_resol_mean 8.33
_diffrn_detector_type 'CCD area detector'
_diffrn_measured_fraction_theta_full 0.781
_diffrn_measured_fraction_theta_max 0.985
_diffrn_measurement_device 'kappa-stage diffractometer'
_diffrn_measurement_device_type 'Bruker Kappa Apex2 Duo'
_diffrn_measurement_method '\w and \f scans'
_diffrn_radiation_monochromator 'focusing graphite'
_diffrn_radiation_probe x-ray
_diffrn_radiation_type MoK\a
_diffrn_radiation_wavelength 0.71073
_diffrn_radiation_xray_symbol K-L~3~
_diffrn_reflns_av_R_equivalents 0.0475
_diffrn_reflns_av_unetI/netI 0.1108
_diffrn_reflns_laue_measured_fraction_full 0.781
_diffrn_reflns_laue_measured_fraction_max 0.985
_diffrn_reflns_limit_h_max 13
_diffrn_reflns_limit_h_min -15
_diffrn_reflns_limit_k_max 26
_diffrn_reflns_limit_k_min -25
_diffrn_reflns_limit_l_max 24
_diffrn_reflns_limit_l_min -31
_diffrn_reflns_number 47360
_diffrn_reflns_point_group_measured_fraction_full 0.781
_diffrn_reflns_point_group_measured_fraction_max 0.985
_diffrn_reflns_theta_full 25.35
_diffrn_reflns_theta_max 23.26
_diffrn_reflns_theta_min 1.63
_diffrn_source 'sealed tube'
_diffrn_standards_number 0
_exptl_absorpt_coefficient_mu 0.489
_exptl_absorpt_correction_T_max 0.7454
_exptl_absorpt_correction_T_min 0.6550
_exptl_absorpt_correction_type multi-scan
_exptl_absorpt_process_details
;
SADABS-2008/1 (Bruker,2008) was used for absorption correction.
wR2(int) was 0.0486 before and 0.0416 after correction.
The Ratio of minimum to maximum transmission is 0.8787.
The \l/2 correction factor is 0.0000.
;
_exptl_crystal_colour 'clear dark red'
_exptl_crystal_colour_lustre clear
_exptl_crystal_colour_modifier dark
_exptl_crystal_colour_primary red
_exptl_crystal_density_diffrn 1.204
_exptl_crystal_density_meas .
_exptl_crystal_description plate
_exptl_crystal_F_000 2464
_exptl_crystal_recrystallization_method 'Re-crystallisation from solvent: Dichloromethane/Acetonitrile'
_exptl_crystal_size_max 0.18
_exptl_crystal_size_mid 0.14
_exptl_crystal_size_min 0.03
_refine_diff_density_max 1.032
_refine_diff_density_min -0.802
_refine_diff_density_rms 0.066
_refine_ls_extinction_coef .
_refine_ls_extinction_method none
_refine_ls_goodness_of_fit_ref 1.017
_refine_ls_hydrogen_treatment constr
_refine_ls_matrix_type full
_refine_ls_number_parameters 1498
_refine_ls_number_reflns 18304
_refine_ls_number_restraints 1092
_refine_ls_restrained_S_all 0.996
_refine_ls_R_factor_all 0.1008
_refine_ls_R_factor_gt 0.0604
_refine_ls_shift/su_max 0.000
_refine_ls_shift/su_mean 0.000
_refine_ls_structure_factor_coef Fsqd
_refine_ls_weighting_details 'w=1/[\s^2^(Fo^2^)+(0.0941P)^2^] where P=(Fo^2^+2Fc^2^)/3'
_refine_ls_weighting_scheme calc
_refine_ls_wR_factor_gt 0.1536
_refine_ls_wR_factor_ref 0.1679
_reflns_Friedel_coverage 0.000
_reflns_friedel_fraction_full .
_reflns_friedel_fraction_max .
_reflns_number_gt 11531
_reflns_number_total 18304
_reflns_threshold_expression 'I > 2\s(I)'
_cod_data_source_file c5cc04940g2.cif
_cod_data_source_block mo_d211013_0m
_cod_original_cell_volume 6474.8(11)
_cod_database_code 7117801
_shelxl_version_number 2013-4
_shelx_space_group_comment
;
The symmetry employed for this shelxl refinement is uniquely defined
by the following loop, which should always be used as a source of
symmetry information in preference to the above space-group names.
They are only intended as comments.
;
_shelx_estimated_absorpt_t_max 0.985
_shelx_estimated_absorpt_t_min 0.917
_olex2_refinement_description
;
1. Fixed Uiso
 At 1.2 times of:
  All C(H) groups
 At 1.5 times of:
  All C(H,H,H) groups, All O(H,H) groups
2. Restrained planarity
 C56, C55A, C54, C53, C52, C57
 with sigma of 0.1
 C56A, C57A, C52, C53A, C54A, C55A
 with sigma of 0.1
 C50A, C49A, C48, C61A, C51, C60A
 with sigma of 0.1
 C51, C50, C49, C61, C48, C60
 with sigma of 0.1
3. Uiso/Uaniso restraints and constraints
: with sigma of 0.1 and sigma for terminal atoms of 0.2
4. Rigid body (RIGU) restrains
 C2, C1, C3, C4, C5, C6, C7, C8, C9, C10, C11, C12, C13, C14, C15, C16, C17,
 C18, C19, C1A, C20, C21, C22, C23, C24, C25, C26, C27, C28, C29, C30, C31, C32,
  C33, C34, C35, C36, C37, C38, C39, C40, C41, C42, C43, C44, C45, C46, C47,
 C48, C49A, C50A, C51, C60A, C61A, C49, C50, C52, C53A, C54A, C55A, C56A, C57A,
 C53, C54, C56, C57, C58, C60, C61, C62, C63, C64, C65, C66, C67, C68, C69, C70,
  C71, C72, C73, C74, C75, C76, C77, C78, C79, C80, C81, C82, C83, C84, C85,
 C86, C87, C88, C89, C90, C91, C92, C93, C94, C95, C96, C97, C98, C99, C100,
 C101, C102, C103, C104, C105, C106, C107, C108, C109, C111, C112, C113, C114,
 C115, C116, C117, C118, C119, C120, C121, C122, C123, C124, C125, C126, C127,
 C128, C130, C131, C132, C133, C134, C135, C136, C137, C138, C139, C140, C141,
 C142, C143, C144, C145, C146, C147, C148, C149, C150, C1C
 with sigma for 1-2 distances of 0.004 and sigma for 1-3 distances of 0.004
5. Others
 Sof(C49A)=Sof(H49A)=Sof(C50A)=Sof(H50A)=Sof(C60A)=Sof(H60A)=Sof(C61A)=
 Sof(H61A)=Sof(C53A)=Sof(H53A)=Sof(C54A)=Sof(H54A)=Sof(C56A)=Sof(H56A)=
 Sof(C57A)=Sof(H57A)=1-FVAR(1)
 Sof(C49)=Sof(H49)=Sof(C50)=Sof(H50)=Sof(C53)=Sof(H53)=Sof(C54)=Sof(H54)=
 Sof(C56)=Sof(H56)=Sof(C57)=Sof(H57)=Sof(C60)=Sof(H60)=Sof(C61)=Sof(H61)=FVAR(1)
6.a Rotating group:
 O1(H1A,H1B)
6.b Ternary CH refined with riding coordinates:
 C1C(H1C)
6.c Aromatic/amide H refined with riding coordinates:
 C3(H3), C4(H4), C8(H8), C9(H9), C13(H13), C14(H14), C18(H18), C23(H23),
 C29(H29), C31(H31), C32(H32), C35(H35), C37(H37), C39(H39), C49A(H49A),
 C50A(H50A), C60A(H60A), C61A(H61A), C49(H49), C50(H50), C53A(H53A), C54A(H54A),
  C56A(H56A), C57A(H57A), C53(H53), C54(H54), C56(H56), C57(H57), C60(H60),
 C61(H61), C63(H63), C64(H64), C66(H66), C67(H67), C69(H69), C70(H70), C73(H73),
  C74(H74), C76(H76), C77(H77), C81(H81), C83(H83), C89(H89), C95(H95),
 C96(H96), C100(H100), C101(H101), C104(H104), C105(H105), C107(H107),
 C108(H108), C111(H111), C112(H112), C114(H114), C115(H115), C119(H119),
 C120(H120), C122(H122), C123(H123), C125(H125), C126(H126), C130(H130),
 C131(H131), C133(H133), C134(H134), C138(H138), C140(H140), C146(H146)
6.d Fitted hexagon refined as free rotating group:
 C48(C49A,C50A,C51,C60A,C61A), C52(C53A,C54A,C55A,C56A,C57A)
6.e Idealised Me refined as rotating group:
 C20(H20A,H20B,H20C), C21(H21A,H21B,H21C), C22(H22A,H22B,H22C), C26(H26A,H26B,
 H26C), C27(H27A,H27B,H27C), C28(H28A,H28B,H28C), C41(H41A,H41B,H41C), C42(H42A,
 H42B,H42C), C43(H43A,H43B,H43C), C45(H45A,H45B,H45C), C46(H46A,H46B,H46C),
 C47(H47A,H47B,H47C), C86(H86A,H86B,H86C), C87(H87A,H87B,H87C), C88(H88A,H88B,
 H88C), C91(H91A,H91B,H91C), C92(H92A,H92B,H92C), C93(H93A,H93B,H93C),
 C143(H14A,H14B,H14C), C144(H14D,H14E,H14F), C145(H14G,H14H,H14I), C148(H14J,
 H14K,H14L), C149(H14M,H14N,H14O), C150(H15A,H15B,H15C)
;

loop_
_space_group_symop_operation_xyz
'x, y, z'
'-x, -y, -z'

loop_
_atom_site_label
_atom_site_type_symbol
_atom_site_fract_x
_atom_site_fract_y
_atom_site_fract_z
_atom_site_U_iso_or_equiv
_atom_site_adp_type
_atom_site_occupancy
_atom_site_site_symmetry_order
_atom_site_calc_flag
_atom_site_refinement_flags_posn
_atom_site_refinement_flags_adp
_atom_site_refinement_flags_occupancy
_atom_site_disorder_assembly
_atom_site_disorder_group
Zn1 Zn 0.00958(4) 0.19481(2) 0.49638(2) 0.03070(16) Uani 1 1 d . . . . .
Zn2 Zn 0.20065(4) 0.32052(2) 0.08604(2) 0.03147(16) Uani 1 1 d . . . . .
N1 N -0.0931(3) 0.16347(16) 0.56315(14) 0.0280(9) Uani 1 1 d . . . . .
C2 C -0.0872(3) 0.2537(2) 0.68169(17) 0.0259(10) Uani 1 1 d . U . . .
N3 N 0.0745(3) 0.25254(16) 0.54096(14) 0.0284(9) Uani 1 1 d . . . . .
N4 N 0.1378(3) 0.21202(16) 0.43585(14) 0.0298(9) Uani 1 1 d . . . . .
N5 N -0.0326(3) 0.12410(17) 0.45709(14) 0.0326(9) Uani 1 1 d . . . . .
N6 N -0.8399(4) -0.2521(2) 0.64484(18) 0.0536(12) Uani 1 1 d . . . . .
N8 N 0.1309(3) 0.27960(16) 0.03211(14) 0.0276(9) Uani 1 1 d . . . . .
N9 N 0.0617(3) 0.30700(15) 0.14053(14) 0.0269(9) Uani 1 1 d . . . . .
N10 N 0.3329(3) 0.33951(16) 0.02979(14) 0.0284(9) Uani 1 1 d . . . . .
N11 N 0.2644(3) 0.36756(17) 0.13800(14) 0.0301(9) Uani 1 1 d . . . . .
C1 C -0.1084(4) 0.1864(2) 0.61216(17) 0.0263(10) Uani 1 1 d . U . . .
C3 C -0.1876(4) 0.1519(2) 0.64887(18) 0.0308(10) Uani 1 1 d . U . . .
H3 H -0.2120 0.1584 0.6853 0.037 Uiso 1 1 calc R U . . .
C4 C -0.2210(4) 0.1084(2) 0.62156(18) 0.0313(10) Uani 1 1 d . U . . .
H4 H -0.2731 0.0786 0.6354 0.038 Uiso 1 1 calc R U . . .
C5 C -0.1627(4) 0.1157(2) 0.56760(17) 0.0289(10) Uani 1 1 d . U . . .
C6 C -0.1756(4) 0.0799(2) 0.52656(18) 0.0299(10) Uani 1 1 d . U . . .
C7 C -0.1131(4) 0.0838(2) 0.47540(18) 0.0336(11) Uani 1 1 d . U . . .
C8 C -0.1255(5) 0.0466(2) 0.43341(19) 0.0465(13) Uani 1 1 d . U . . .
H8 H -0.1762 0.0154 0.4354 0.056 Uiso 1 1 calc R U . . .
C9 C -0.0514(5) 0.0644(2) 0.3908(2) 0.0488(14) Uani 1 1 d . U . . .
H9 H -0.0399 0.0476 0.3572 0.059 Uiso 1 1 calc R U . . .
C10 C 0.0066(4) 0.1128(2) 0.40479(18) 0.0355(11) Uani 1 1 d . U . . .
C11 C 0.0915(4) 0.1430(2) 0.37183(18) 0.0374(11) Uani 1 1 d . U . . .
C12 C 0.1557(4) 0.1866(2) 0.38744(18) 0.0338(11) Uani 1 1 d . U . . .
C13 C 0.2579(4) 0.2066(2) 0.3564(2) 0.0417(12) Uani 1 1 d . U . . .
H13 H 0.2883 0.1966 0.3213 0.050 Uiso 1 1 calc R U . . .
C14 C 0.3018(4) 0.2423(2) 0.38659(18) 0.0377(12) Uani 1 1 d . U . . .
H14 H 0.3705 0.2609 0.3770 0.045 Uiso 1 1 calc R U . . .
C15 C 0.2268(4) 0.2473(2) 0.43592(17) 0.0300(10) Uani 1 1 d . U . . .
C16 C 0.2405(4) 0.2823(2) 0.47754(18) 0.0292(10) Uani 1 1 d . U . . .
C17 C 0.3471(4) 0.3142(2) 0.47200(18) 0.0302(10) Uani 1 1 d . U . . .
C18 C 0.3825(4) 0.3553(2) 0.42768(18) 0.0340(11) Uani 1 1 d . U . . .
H18 H 0.3356 0.3663 0.4009 0.041 Uiso 1 1 calc R U . . .
C19 C 0.4858(4) 0.3808(2) 0.42179(19) 0.0337(11) Uani 1 1 d . U . . .
C1A C 0.5313(4) 0.4221(2) 0.3717(2) 0.0405(12) Uani 1 1 d . U . . .
C20 C 0.6526(4) 0.3980(3) 0.3520(2) 0.0557(15) Uani 1 1 d . U . . .
H20A H 0.6986 0.3993 0.3801 0.084 Uiso 1 1 calc R U . . .
H20B H 0.6816 0.4247 0.3202 0.084 Uiso 1 1 calc R U . . .
H20C H 0.6553 0.3544 0.3431 0.084 Uiso 1 1 calc R U . . .
C21 C 0.5268(5) 0.4900(2) 0.3856(2) 0.0515(14) Uani 1 1 d . U . . .
H21A H 0.4484 0.5071 0.3941 0.077 Uiso 1 1 calc R U . . .
H21B H 0.5638 0.5157 0.3551 0.077 Uiso 1 1 calc R U . . .
H21C H 0.5652 0.4907 0.4165 0.077 Uiso 1 1 calc R U . . .
C22 C 0.4643(4) 0.4210(2) 0.3252(2) 0.0471(13) Uani 1 1 d . U . . .
H22A H 0.4624 0.3772 0.3177 0.071 Uiso 1 1 calc R U . . .
H22B H 0.5004 0.4449 0.2933 0.071 Uiso 1 1 calc R U . . .
H22C H 0.3876 0.4401 0.3350 0.071 Uiso 1 1 calc R U . . .
C23 C 0.5475(4) 0.3670(2) 0.46416(19) 0.0361(11) Uani 1 1 d . U . . .
H23 H 0.6155 0.3859 0.4619 0.043 Uiso 1 1 calc R U . . .
C24 C 0.5147(4) 0.3272(2) 0.50940(18) 0.0327(11) Uani 1 1 d . U . . .
C25 C 0.5824(4) 0.3113(2) 0.5558(2) 0.0436(12) Uani 1 1 d . U . . .
C26 C 0.5021(5) 0.3237(3) 0.6091(2) 0.0585(15) Uani 1 1 d . U . . .
H26A H 0.4701 0.3678 0.6072 0.088 Uiso 1 1 calc R U . . .
H26B H 0.5445 0.3151 0.6392 0.088 Uiso 1 1 calc R U . . .
H26C H 0.4415 0.2959 0.6142 0.088 Uiso 1 1 calc R U . . .
C27 C 0.6742(5) 0.3522(3) 0.5531(2) 0.0660(17) Uani 1 1 d . U . . .
H27A H 0.7283 0.3459 0.5208 0.099 Uiso 1 1 calc R U . . .
H27B H 0.7119 0.3413 0.5846 0.099 Uiso 1 1 calc R U . . .
H27C H 0.6431 0.3965 0.5522 0.099 Uiso 1 1 calc R U . . .
C28 C 0.6213(5) 0.2424(3) 0.5601(3) 0.0656(17) Uani 1 1 d . U . . .
H28A H 0.5577 0.2179 0.5601 0.098 Uiso 1 1 calc R U . . .
H28B H 0.6526 0.2309 0.5934 0.098 Uiso 1 1 calc R U . . .
H28C H 0.6790 0.2332 0.5298 0.098 Uiso 1 1 calc R U . . .
C29 C 0.4145(4) 0.2996(2) 0.51166(17) 0.0286(10) Uani 1 1 d . U . . .
H29 H 0.3922 0.2701 0.5411 0.034 Uiso 1 1 calc R U . . .
C30 C 0.1665(4) 0.2863(2) 0.52565(17) 0.0278(10) Uani 1 1 d . U . . .
C31 C 0.1770(4) 0.3245(2) 0.56749(18) 0.0327(11) Uani 1 1 d . U . . .
H31 H 0.2322 0.3529 0.5667 0.039 Uiso 1 1 calc R U . . .
C32 C 0.0927(4) 0.3122(2) 0.60845(18) 0.0292(10) Uani 1 1 d . U . . .
H32 H 0.0786 0.3303 0.6415 0.035 Uiso 1 1 calc R U . . .
C33 C 0.0298(4) 0.2671(2) 0.59234(17) 0.0276(10) Uani 1 1 d . U . . .
C34 C -0.0554(3) 0.2366(2) 0.62531(16) 0.0253(10) Uani 1 1 d . U . . .
C35 C -0.1638(4) 0.3048(2) 0.69465(18) 0.0285(10) Uani 1 1 d . U . . .
H35 H -0.1925 0.3322 0.6670 0.034 Uiso 1 1 calc R U . . .
C36 C -0.1989(4) 0.3163(2) 0.74769(18) 0.0281(10) Uani 1 1 d . U . . .
C37 C -0.1554(4) 0.2754(2) 0.78698(18) 0.0307(10) Uani 1 1 d . U . . .
H37 H -0.1794 0.2827 0.8233 0.037 Uiso 1 1 calc R U . . .
C38 C -0.0774(4) 0.2237(2) 0.77539(17) 0.0298(10) Uani 1 1 d . U . . .
C39 C -0.0448(4) 0.2145(2) 0.72194(17) 0.0290(10) Uani 1 1 d . U . . .
H39 H 0.0085 0.1801 0.7127 0.035 Uiso 1 1 calc R U . . .
C40 C -0.0315(4) 0.1771(2) 0.81825(17) 0.0345(11) Uani 1 1 d . U . . .
C41 C -0.0851(4) 0.1913(3) 0.87465(19) 0.0506(14) Uani 1 1 d . U . . .
H41A H -0.0660 0.2326 0.8816 0.076 Uiso 1 1 calc R U . . .
H41B H -0.0570 0.1587 0.9006 0.076 Uiso 1 1 calc R U . . .
H41C H -0.1667 0.1918 0.8778 0.076 Uiso 1 1 calc R U . . .
C42 C -0.0594(4) 0.1101(2) 0.8104(2) 0.0447(13) Uani 1 1 d . U . . .
H42A H -0.1404 0.1102 0.8114 0.067 Uiso 1 1 calc R U . . .
H42B H -0.0349 0.0799 0.8391 0.067 Uiso 1 1 calc R U . . .
H42C H -0.0204 0.0978 0.7759 0.067 Uiso 1 1 calc R U . . .
C43 C 0.0955(4) 0.1788(2) 0.81299(19) 0.0390(12) Uani 1 1 d . U . . .
H43A H 0.1305 0.1677 0.7775 0.058 Uiso 1 1 calc R U . . .
H43B H 0.1250 0.1484 0.8402 0.058 Uiso 1 1 calc R U . . .
H43C H 0.1122 0.2213 0.8179 0.058 Uiso 1 1 calc R U . . .
C44 C -0.2822(4) 0.3738(2) 0.7637(2) 0.0379(11) Uani 1 1 d . U . . .
C45 C -0.2135(4) 0.4260(2) 0.7719(2) 0.0563(15) Uani 1 1 d . U . . .
H45A H -0.1685 0.4115 0.8004 0.084 Uiso 1 1 calc R U . . .
H45B H -0.2638 0.4632 0.7819 0.084 Uiso 1 1 calc R U . . .
H45C H -0.1637 0.4371 0.7388 0.084 Uiso 1 1 calc R U . . .
C46 C -0.3539(4) 0.3975(3) 0.7198(2) 0.0525(14) Uani 1 1 d . U . . .
H46A H -0.3061 0.4147 0.6881 0.079 Uiso 1 1 calc R U . . .
H46B H -0.4111 0.4306 0.7326 0.079 Uiso 1 1 calc R U . . .
H46C H -0.3905 0.3624 0.7107 0.079 Uiso 1 1 calc R U . . .
C47 C -0.3623(4) 0.3578(2) 0.8149(2) 0.0438(13) Uani 1 1 d . U . . .
H47A H -0.4059 0.3237 0.8097 0.066 Uiso 1 1 calc R U . . .
H47B H -0.4133 0.3952 0.8236 0.066 Uiso 1 1 calc R U . . .
H47C H -0.3191 0.3442 0.8442 0.066 Uiso 1 1 calc R U . . .
C48 C 0.1235(4) 0.1252(2) 0.31531(13) 0.0390(12) Uani 1 1 d G U . . .
C49A C 0.0731(6) 0.1601(3) 0.27468(17) 0.051(5) Uiso 0.428(11) 1 d G . P A 2
H49A H 0.0162 0.1932 0.2828 0.062 Uiso 0.428(11) 1 calc R U P A 2
C50A C 0.1060(6) 0.1464(3) 0.22213(15) 0.025(3) Uiso 0.428(11) 1 d G . P A 2
H50A H 0.0716 0.1702 0.1944 0.029 Uiso 0.428(11) 1 calc R U P A 2
C51 C 0.1893(4) 0.0979(2) 0.21021(13) 0.0430(13) Uani 1 1 d G U . A .
C60A C 0.2396(6) 0.0631(3) 0.25084(17) 0.048(4) Uiso 0.428(11) 1 d G . P A 2
H60A H 0.2966 0.0299 0.2427 0.057 Uiso 0.428(11) 1 calc R U P A 2
C61A C 0.2067(6) 0.0767(3) 0.30339(15) 0.048(4) Uiso 0.428(11) 1 d G . P A 2
H61A H 0.2412 0.0529 0.3312 0.058 Uiso 0.428(11) 1 calc R U P A 2
C49 C 0.1007(7) 0.1687(4) 0.2742(3) 0.018(2) Uiso 0.572(11) 1 d . . P A 1
H49 H 0.0586 0.2076 0.2819 0.021 Uiso 0.572(11) 1 calc R U P A 1
C50 C 0.1376(7) 0.1575(4) 0.2211(3) 0.025(2) Uiso 0.572(11) 1 d . . P A 1
H50 H 0.1278 0.1897 0.1930 0.030 Uiso 0.572(11) 1 calc R U P A 1
C52 C 0.2291(4) 0.08447(19) 0.15250(12) 0.0400(12) Uani 1 1 d G U . . .
C53A C 0.3282(5) 0.0464(3) 0.13990(14) 0.030(3) Uiso 0.428(11) 1 d G . P A 1
H53A H 0.3683 0.0270 0.1675 0.035 Uiso 0.428(11) 1 calc R U P A 1
C54A C 0.3687(4) 0.0369(3) 0.08699(16) 0.027(3) Uiso 0.428(11) 1 d G . P A 1
H54A H 0.4364 0.0109 0.0784 0.033 Uiso 0.428(11) 1 calc R U P A 1
C55A C 0.3100(3) 0.06532(19) 0.04668(12) 0.0366(12) Uani 1 1 d G U . A .
C56A C 0.2109(5) 0.1034(3) 0.05928(14) 0.032(3) Uiso 0.428(11) 1 d G . P A 1
H56A H 0.1708 0.1228 0.0317 0.038 Uiso 0.428(11) 1 calc R U P A 1
C57A C 0.1704(4) 0.1129(3) 0.11218(16) 0.025(3) Uiso 0.428(11) 1 d G . P A 1
H57A H 0.1026 0.1389 0.1208 0.030 Uiso 0.428(11) 1 calc R U P A 1
C53 C 0.2987(9) 0.0334(5) 0.1400(4) 0.040(3) Uiso 0.572(11) 1 d . . P A 2
H53 H 0.3211 0.0039 0.1679 0.048 Uiso 0.572(11) 1 calc R U P A 2
C54 C 0.3396(9) 0.0222(5) 0.0867(4) 0.045(3) Uiso 0.572(11) 1 d . . P A 2
H54 H 0.3872 -0.0149 0.0788 0.054 Uiso 0.572(11) 1 calc R U P A 2
C56 C 0.2433(8) 0.1218(4) 0.0587(3) 0.037(2) Uiso 0.572(11) 1 d . . P A 2
H56 H 0.2224 0.1519 0.0308 0.045 Uiso 0.572(11) 1 calc R U P A 2
C57 C 0.2093(9) 0.1324(5) 0.1108(4) 0.051(3) Uiso 0.572(11) 1 d . . P A 2
H57 H 0.1720 0.1722 0.1193 0.061 Uiso 0.572(11) 1 calc R U P A 2
C58 C 0.3528(4) 0.0574(2) -0.0086(2) 0.0436(13) Uani 1 1 d . U . . .
N59 N 0.3846(4) 0.0522(2) -0.05319(19) 0.0587(13) Uani 1 1 d . . . . .
C60 C 0.1902(8) 0.0493(4) 0.2515(3) 0.038(2) Uiso 0.572(11) 1 d . . P A 1
H60 H 0.2127 0.0070 0.2437 0.046 Uiso 0.572(11) 1 calc R U P A 1
C61 C 0.1583(8) 0.0629(4) 0.3037(3) 0.040(2) Uiso 0.572(11) 1 d . . P A 1
H61 H 0.1600 0.0300 0.3319 0.047 Uiso 0.572(11) 1 calc R U P A 1
C62 C -0.2630(4) 0.0346(2) 0.53907(17) 0.0301(10) Uani 1 1 d . U . . .
C63 C -0.2364(4) -0.0302(2) 0.54019(18) 0.0338(11) Uani 1 1 d . U . . .
H63 H -0.1604 -0.0466 0.5315 0.041 Uiso 1 1 calc R U . . .
C64 C -0.3195(4) -0.0718(2) 0.55395(18) 0.0341(11) Uani 1 1 d . U . . .
H64 H -0.2991 -0.1159 0.5544 0.041 Uiso 1 1 calc R U . . .
C65 C -0.4303(4) -0.0498(2) 0.56689(18) 0.0326(11) Uani 1 1 d . U . . .
C66 C -0.4570(4) 0.0153(2) 0.5646(2) 0.0463(13) Uani 1 1 d . U . . .
H66 H -0.5331 0.0317 0.5729 0.056 Uiso 1 1 calc R U . . .
C67 C -0.3760(4) 0.0561(2) 0.5507(2) 0.0433(13) Uani 1 1 d . U . . .
H67 H -0.3973 0.1002 0.5490 0.052 Uiso 1 1 calc R U . . .
C68 C -0.5182(4) -0.0945(2) 0.58388(18) 0.0324(11) Uani 1 1 d . U . . .
C69 C -0.5122(4) -0.1506(2) 0.56126(19) 0.0357(11) Uani 1 1 d . U . . .
H69 H -0.4518 -0.1609 0.5341 0.043 Uiso 1 1 calc R U . . .
C70 C -0.5932(4) -0.1922(2) 0.57767(19) 0.0389(12) Uani 1 1 d . U . . .
H70 H -0.5881 -0.2308 0.5620 0.047 Uiso 1 1 calc R U . . .
C71 C -0.6816(4) -0.1772(2) 0.6170(2) 0.0394(12) Uani 1 1 d . U . . .
C72 C -0.7688(4) -0.2193(3) 0.6329(2) 0.0449(13) Uani 1 1 d . U . . .
C73 C -0.6876(4) -0.1207(3) 0.6402(2) 0.0550(15) Uani 1 1 d . U . . .
H73 H -0.7478 -0.1101 0.6673 0.066 Uiso 1 1 calc R U . . .
C74 C -0.6054(4) -0.0805(3) 0.6232(2) 0.0511(14) Uani 1 1 d . U . . .
H74 H -0.6093 -0.0422 0.6392 0.061 Uiso 1 1 calc R U . . .
C75 C 0.1775(4) 0.2721(2) -0.02040(17) 0.0287(10) Uani 1 1 d . U . . .
C76 C 0.1102(4) 0.2347(2) -0.04309(19) 0.0330(11) Uani 1 1 d . U . . .
H76 H 0.1235 0.2229 -0.0785 0.040 Uiso 1 1 calc R U . . .
C77 C 0.0250(4) 0.2193(2) -0.00522(18) 0.0325(11) Uani 1 1 d . U . . .
H77 H -0.0319 0.1937 -0.0088 0.039 Uiso 1 1 calc R U . . .
C78 C 0.0350(4) 0.2486(2) 0.04200(18) 0.0285(10) Uani 1 1 d . U . . .
C79 C -0.0391(4) 0.24504(19) 0.09022(17) 0.0261(10) Uani 1 1 d . U . . .
C80 C -0.1336(4) 0.2044(2) 0.09525(17) 0.0275(10) Uani 1 1 d . U . . .
C81 C -0.2108(4) 0.2116(2) 0.05966(18) 0.0315(11) Uani 1 1 d . U . . .
H81 H -0.2077 0.2459 0.0326 0.038 Uiso 1 1 calc R U . . .
C82 C -0.2919(4) 0.1704(2) 0.06252(19) 0.0340(11) Uani 1 1 d . U . . .
C83 C -0.2977(4) 0.1223(2) 0.10409(19) 0.0357(11) Uani 1 1 d . U . . .
H83 H -0.3540 0.0942 0.1069 0.043 Uiso 1 1 calc R U . . .
C84 C -0.2240(4) 0.1136(2) 0.1419(2) 0.0383(12) Uani 1 1 d . U . . .
C85 C -0.2329(5) 0.0596(2) 0.1853(2) 0.0502(14) Uani 1 1 d . U . . .
C86 C -0.3500(5) 0.0654(3) 0.2190(2) 0.0726(18) Uani 1 1 d . U . . .
H86A H -0.3632 0.1063 0.2339 0.109 Uiso 1 1 calc R U . . .
H86B H -0.3543 0.0314 0.2481 0.109 Uiso 1 1 calc R U . . .
H86C H -0.4070 0.0621 0.1964 0.109 Uiso 1 1 calc R U . . .
C87 C -0.1447(6) 0.0584(3) 0.2224(2) 0.077(2) Uani 1 1 d . U . . .
H87A H -0.0698 0.0501 0.2022 0.115 Uiso 1 1 calc R U . . .
H87B H -0.1575 0.0250 0.2517 0.115 Uiso 1 1 calc R U . . .
H87C H -0.1506 0.0993 0.2370 0.115 Uiso 1 1 calc R U . . .
C88 C -0.2169(5) -0.0037(2) 0.1610(3) 0.0662(17) Uani 1 1 d . U . . .
H88A H -0.2783 -0.0064 0.1408 0.099 Uiso 1 1 calc R U . . .
H88B H -0.2169 -0.0384 0.1895 0.099 Uiso 1 1 calc R U . . .
H88C H -0.1454 -0.0069 0.1370 0.099 Uiso 1 1 calc R U . . .
C89 C -0.1417(4) 0.1552(2) 0.13586(18) 0.0305(11) Uani 1 1 d . U . . .
H89 H -0.0892 0.1499 0.1603 0.037 Uiso 1 1 calc R U . . .
C90 C -0.3735(4) 0.1763(2) 0.0212(2) 0.0418(12) Uani 1 1 d . U . . .
C91 C -0.3693(6) 0.1125(3) -0.0015(3) 0.0713(19) Uani 1 1 d . U . . .
H91A H -0.2950 0.1026 -0.0218 0.107 Uiso 1 1 calc R U . . .
H91B H -0.4264 0.1147 -0.0250 0.107 Uiso 1 1 calc R U . . .
H91C H -0.3840 0.0795 0.0279 0.107 Uiso 1 1 calc R U . . .
C92 C -0.4922(4) 0.1948(3) 0.0490(2) 0.0517(14) Uani 1 1 d . U . . .
H92A H -0.5125 0.1631 0.0788 0.078 Uiso 1 1 calc R U . . .
H92B H -0.5453 0.1971 0.0235 0.078 Uiso 1 1 calc R U . . .
H92C H -0.4948 0.2361 0.0626 0.078 Uiso 1 1 calc R U . . .
C93 C -0.3422(4) 0.2257(2) -0.0249(2) 0.0460(13) Uani 1 1 d . U . . .
H93A H -0.3500 0.2674 -0.0116 0.069 Uiso 1 1 calc R U . . .
H93B H -0.3921 0.2260 -0.0516 0.069 Uiso 1 1 calc R U . . .
H93C H -0.2645 0.2156 -0.0412 0.069 Uiso 1 1 calc R U . . .
C94 C -0.0288(3) 0.27552(19) 0.13485(17) 0.0254(10) Uani 1 1 d . U . . .
C95 C -0.1101(4) 0.2795(2) 0.18185(18) 0.0334(11) Uani 1 1 d . U . . .
H95 H -0.1798 0.2617 0.1882 0.040 Uiso 1 1 calc R U . . .
C96 C -0.0709(4) 0.3126(2) 0.21554(18) 0.0333(11) Uani 1 1 d . U . . .
H96 H -0.1076 0.3227 0.2497 0.040 Uiso 1 1 calc R U . . .
C97 C 0.0374(4) 0.3298(2) 0.18990(17) 0.0298(10) Uani 1 1 d . U . . .
C98 C 0.1086(4) 0.36266(19) 0.21290(17) 0.0280(10) Uani 1 1 d . U . . .
C99 C 0.0648(4) 0.3830(2) 0.26779(17) 0.0291(10) Uani 1 1 d . U . . .
C100 C 0.0866(5) 0.3445(2) 0.3121(2) 0.0526(15) Uani 1 1 d . U . . .
H100 H 0.1313 0.3055 0.3082 0.063 Uiso 1 1 calc R U . . .
C101 C 0.0437(5) 0.3621(2) 0.3626(2) 0.0501(14) Uani 1 1 d . U . . .
H101 H 0.0592 0.3346 0.3929 0.060 Uiso 1 1 calc R U . . .
C102 C -0.0209(4) 0.4188(2) 0.36994(17) 0.0289(10) Uani 1 1 d . U . . .
C103 C -0.0656(4) 0.4370(2) 0.42460(17) 0.0289(10) Uani 1 1 d . U . . .
C104 C -0.1588(4) 0.4813(2) 0.43406(19) 0.0363(11) Uani 1 1 d . U . . .
H104 H -0.1959 0.4998 0.4052 0.044 Uiso 1 1 calc R U . . .
C105 C -0.1973(4) 0.4985(2) 0.48465(19) 0.0393(12) Uani 1 1 d . U . . .
H105 H -0.2600 0.5290 0.4903 0.047 Uiso 1 1 calc R U . . .
C106 C -0.1452(4) 0.4717(2) 0.52734(18) 0.0320(10) Uani 1 1 d . U . . .
C107 C -0.0550(4) 0.4273(2) 0.51926(18) 0.0343(11) Uani 1 1 d . U . . .
H107 H -0.0194 0.4086 0.5486 0.041 Uiso 1 1 calc R U . . .
C108 C -0.0157(4) 0.4099(2) 0.46836(18) 0.0363(11) Uani 1 1 d . U . . .
H108 H 0.0465 0.3789 0.4632 0.044 Uiso 1 1 calc R U . . .
C109 C -0.1819(4) 0.4905(2) 0.5808(2) 0.0384(12) Uani 1 1 d . U . . .
N110 N -0.2075(4) 0.5061(2) 0.62233(18) 0.0525(12) Uani 1 1 d . . . . .
C111 C -0.0376(4) 0.4569(2) 0.32497(18) 0.0421(13) Uani 1 1 d . U . . .
H111 H -0.0789 0.4970 0.3284 0.051 Uiso 1 1 calc R U . . .
C112 C 0.0033(4) 0.4394(2) 0.27441(19) 0.0443(13) Uani 1 1 d . U . . .
H112 H -0.0118 0.4670 0.2440 0.053 Uiso 1 1 calc R U . . .
C113 C 0.2152(4) 0.37795(19) 0.18909(18) 0.0295(10) Uani 1 1 d . U . . .
C114 C 0.2924(4) 0.4058(2) 0.2154(2) 0.0360(11) Uani 1 1 d . U . . .
H114 H 0.2800 0.4170 0.2510 0.043 Uiso 1 1 calc R U . . .
C115 C 0.3849(4) 0.4128(2) 0.1796(2) 0.0383(12) Uani 1 1 d . U . . .
H115 H 0.4501 0.4302 0.1855 0.046 Uiso 1 1 calc R U . . .
C116 C 0.3690(4) 0.3896(2) 0.13101(18) 0.0310(10) Uani 1 1 d . U . . .
C117 C 0.4450(4) 0.3893(2) 0.08346(19) 0.0313(10) Uani 1 1 d . U . . .
C118 C 0.5546(4) 0.4159(2) 0.08250(18) 0.0294(10) Uani 1 1 d . U . . .
C119 C 0.5588(4) 0.4800(2) 0.0832(2) 0.0378(12) Uani 1 1 d . U . . .
H119 H 0.4915 0.5074 0.0850 0.045 Uiso 1 1 calc R U . . .
C120 C 0.6611(4) 0.5049(2) 0.0812(2) 0.0396(12) Uani 1 1 d . U . . .
H120 H 0.6625 0.5490 0.0826 0.047 Uiso 1 1 calc R U . . .
C121 C 0.7611(4) 0.4658(2) 0.07734(17) 0.0295(10) Uani 1 1 d . U . . .
C122 C 0.7562(4) 0.4009(2) 0.07839(19) 0.0351(11) Uani 1 1 d . U . . .
H122 H 0.8231 0.3732 0.0776 0.042 Uiso 1 1 calc R U . . .
C123 C 0.6533(4) 0.3765(2) 0.08064(19) 0.0352(11) Uani 1 1 d . U . . .
H123 H 0.6511 0.3322 0.0809 0.042 Uiso 1 1 calc R U . . .
C124 C 0.8687(4) 0.4942(2) 0.07395(18) 0.0304(10) Uani 1 1 d . U . . .
C125 C 0.8882(4) 0.5500(2) 0.04323(18) 0.0323(11) Uani 1 1 d . U . . .
H125 H 0.8331 0.5692 0.0224 0.039 Uiso 1 1 calc R U . . .
C126 C 0.9843(4) 0.5788(2) 0.04161(19) 0.0368(11) Uani 1 1 d . U . . .
H126 H 0.9953 0.6174 0.0201 0.044 Uiso 1 1 calc R U . . .
C127 C 1.0647(4) 0.5510(2) 0.07159(19) 0.0393(12) Uani 1 1 d . U . . .
C128 C 1.1644(5) 0.5824(3) 0.0718(2) 0.0588(16) Uani 1 1 d . U . . .
N129 N 1.2409(5) 0.6081(3) 0.0726(2) 0.094(2) Uani 1 1 d . . . . .
C130 C 1.0488(4) 0.4936(2) 0.10253(19) 0.0426(12) Uani 1 1 d . U . . .
H130 H 1.1052 0.4742 0.1226 0.051 Uiso 1 1 calc R U . . .
C131 C 0.9522(4) 0.4650(2) 0.10418(19) 0.0391(12) Uani 1 1 d . U . . .
H131 H 0.9414 0.4262 0.1253 0.047 Uiso 1 1 calc R U . . .
C132 C 0.4254(4) 0.36786(19) 0.03610(18) 0.0283(10) Uani 1 1 d . U . . .
C133 C 0.5010(4) 0.3721(2) -0.01322(18) 0.0320(11) Uani 1 1 d . U . . .
H133 H 0.5710 0.3896 -0.0193 0.038 Uiso 1 1 calc R U . . .
C134 C 0.4542(4) 0.3465(2) -0.04907(19) 0.0308(10) Uani 1 1 d . U . . .
H134 H 0.4848 0.3430 -0.0854 0.037 Uiso 1 1 calc R U . . .
C135 C 0.3502(4) 0.3256(2) -0.02270(18) 0.0297(10) Uani 1 1 d . U . . .
C136 C 0.2770(4) 0.2952(2) -0.04667(17) 0.0288(10) Uani 1 1 d . U . . .
C137 C 0.3075(3) 0.2872(2) -0.10465(17) 0.0270(10) Uani 1 1 d . U . . .
C138 C 0.3813(4) 0.2379(2) -0.12395(18) 0.0288(10) Uani 1 1 d . U . . .
H138 H 0.4124 0.2071 -0.0992 0.035 Uiso 1 1 calc R U . . .
C139 C 0.4114(4) 0.2320(2) -0.17835(17) 0.0275(10) Uani 1 1 d . U . . .
C140 C 0.3632(3) 0.2780(2) -0.21327(18) 0.0290(10) Uani 1 1 d . U . . .
H140 H 0.3828 0.2752 -0.2506 0.035 Uiso 1 1 calc R U . . .
C141 C 0.2872(4) 0.3279(2) -0.19561(17) 0.0285(10) Uani 1 1 d . U . . .
C142 C 0.2341(4) 0.3790(2) -0.23393(18) 0.0342(11) Uani 1 1 d . U . . .
C143 C 0.2739(5) 0.3679(3) -0.29243(19) 0.0491(14) Uani 1 1 d . U . . .
H14A H 0.3555 0.3686 -0.3002 0.074 Uiso 1 1 calc R U . . .
H14B H 0.2381 0.4012 -0.3154 0.074 Uiso 1 1 calc R U . . .
H14C H 0.2538 0.3267 -0.2991 0.074 Uiso 1 1 calc R U . . .
C144 C 0.2669(4) 0.4438(2) -0.2239(2) 0.0456(13) Uani 1 1 d . U . . .
H14D H 0.2379 0.4524 -0.1871 0.068 Uiso 1 1 calc R U . . .
H14E H 0.2349 0.4767 -0.2485 0.068 Uiso 1 1 calc R U . . .
H14F H 0.3488 0.4434 -0.2299 0.068 Uiso 1 1 calc R U . . .
C145 C 0.1066(4) 0.3789(3) -0.2223(2) 0.0492(14) Uani 1 1 d . U . . .
H14G H 0.0859 0.3368 -0.2260 0.074 Uiso 1 1 calc R U . . .
H14H H 0.0723 0.4099 -0.2477 0.074 Uiso 1 1 calc R U . . .
H14I H 0.0799 0.3900 -0.1859 0.074 Uiso 1 1 calc R U . . .
C146 C 0.2613(4) 0.3316(2) -0.14067(18) 0.0312(10) Uani 1 1 d . U . . .
H146 H 0.2108 0.3655 -0.1277 0.037 Uiso 1 1 calc R U . . .
C147 C 0.4906(4) 0.1762(2) -0.19868(18) 0.0295(10) Uani 1 1 d . U . . .
C148 C 0.5833(4) 0.1572(3) -0.1642(2) 0.0528(15) Uani 1 1 d . U . . .
H14J H 0.6241 0.1938 -0.1627 0.079 Uiso 1 1 calc R U . . .
H14K H 0.6352 0.1234 -0.1798 0.079 Uiso 1 1 calc R U . . .
H14L H 0.5501 0.1422 -0.1281 0.079 Uiso 1 1 calc R U . . .
C149 C 0.5476(4) 0.1915(2) -0.2563(2) 0.0505(14) Uani 1 1 d . U . . .
H14M H 0.4911 0.1971 -0.2804 0.076 Uiso 1 1 calc R U . . .
H14N H 0.6036 0.1566 -0.2665 0.076 Uiso 1 1 calc R U . . .
H14O H 0.5843 0.2304 -0.2587 0.076 Uiso 1 1 calc R U . . .
C150 C 0.4218(4) 0.1204(2) -0.1976(2) 0.0487(14) Uani 1 1 d . U . . .
H15A H 0.3854 0.1097 -0.1611 0.073 Uiso 1 1 calc R U . . .
H15B H 0.4713 0.0839 -0.2100 0.073 Uiso 1 1 calc R U . . .
H15C H 0.3646 0.1317 -0.2211 0.073 Uiso 1 1 calc R U . . .
Cl1 Cl 0.73545(15) 0.88104(8) 0.43878(6) 0.0755(5) Uani 1 1 d . . . . .
Cl2 Cl 0.82809(18) 0.92416(7) 0.33349(7) 0.0915(6) Uani 1 1 d . . . . .
C1C C 0.7802(5) 0.8605(3) 0.3759(2) 0.0648(17) Uani 1 1 d . . . . .
H1C H 0.8435 0.8265 0.3773 0.078 Uiso 1 1 calc R U . . .
Cl4 Cl 0.6717(3) 0.83087(14) 0.35157(12) 0.1484(11) Uani 1 1 d . . . . .
O1 O -0.1083(3) 0.27016(17) 0.46275(15) 0.0574(10) Uani 1 1 d . . . . .
H1A H -0.1791 0.2710 0.4818 0.086 Uiso 1 1 d R U . . .
H1B H -0.1150 0.2643 0.4284 0.086 Uiso 1 1 d R U . . .

loop_
_atom_site_aniso_label
_atom_site_aniso_U_11
_atom_site_aniso_U_22
_atom_site_aniso_U_33
_atom_site_aniso_U_23
_atom_site_aniso_U_13
_atom_site_aniso_U_12
Zn1 0.0356(3) 0.0317(3) 0.0255(3) -0.0037(2) -0.0059(2) -0.0035(2)
Zn2 0.0327(3) 0.0351(3) 0.0299(3) -0.0078(2) -0.0087(2) -0.0068(2)
N1 0.033(2) 0.026(2) 0.025(2) -0.0016(17) -0.0078(17) -0.0014(17)
C2 0.023(2) 0.028(2) 0.028(2) -0.0017(17) -0.0069(18) -0.0070(18)
N3 0.029(2) 0.028(2) 0.028(2) 0.0001(17) -0.0067(17) -0.0026(17)
N4 0.038(2) 0.025(2) 0.025(2) 0.0023(17) -0.0044(17) -0.0003(18)
N5 0.041(2) 0.034(2) 0.024(2) -0.0025(18) -0.0129(18) 0.0028(19)
N6 0.049(3) 0.063(3) 0.055(3) -0.008(2) -0.014(2) -0.016(3)
N8 0.029(2) 0.030(2) 0.025(2) 0.0006(17) -0.0106(17) 0.0004(17)
N9 0.035(2) 0.024(2) 0.023(2) -0.0019(16) -0.0100(17) -0.0004(17)
N10 0.032(2) 0.027(2) 0.028(2) -0.0003(17) -0.0120(17) -0.0013(17)
N11 0.032(2) 0.031(2) 0.029(2) 0.0007(17) -0.0095(18) -0.0085(18)
C1 0.028(2) 0.027(2) 0.023(2) 0.0001(18) -0.0052(19) 0.0016(18)
C3 0.030(2) 0.037(3) 0.026(2) -0.0023(19) -0.0077(19) -0.002(2)
C4 0.027(2) 0.033(2) 0.035(3) 0.000(2) -0.009(2) -0.003(2)
C5 0.033(3) 0.026(2) 0.028(2) 0.0037(18) -0.0112(19) -0.002(2)
C6 0.035(2) 0.025(2) 0.033(2) 0.0000(18) -0.0172(19) 0.0032(19)
C7 0.046(3) 0.029(3) 0.028(2) 0.0004(19) -0.011(2) -0.005(2)
C8 0.075(4) 0.039(3) 0.029(3) -0.006(2) -0.009(2) -0.017(3)
C9 0.083(4) 0.038(3) 0.028(3) -0.007(2) -0.008(3) -0.016(3)
C10 0.050(3) 0.032(3) 0.025(3) -0.001(2) -0.009(2) 0.000(2)
C11 0.059(3) 0.028(2) 0.025(2) -0.003(2) -0.009(2) 0.001(2)
C12 0.050(3) 0.027(2) 0.023(3) -0.002(2) -0.005(2) 0.005(2)
C13 0.054(3) 0.041(3) 0.028(3) -0.002(2) 0.002(2) -0.005(2)
C14 0.047(3) 0.038(3) 0.024(2) 0.003(2) 0.000(2) -0.003(2)
C15 0.034(3) 0.029(2) 0.025(2) 0.0044(18) -0.0047(19) 0.000(2)
C16 0.030(2) 0.025(2) 0.030(2) 0.0035(18) -0.0043(18) 0.0003(19)
C17 0.030(2) 0.027(2) 0.031(2) -0.0035(19) 0.0011(19) 0.0038(18)
C18 0.032(2) 0.037(3) 0.032(3) 0.004(2) -0.009(2) -0.001(2)
C19 0.035(2) 0.024(2) 0.040(3) 0.0031(19) -0.005(2) 0.0005(19)
C1A 0.038(3) 0.037(3) 0.044(3) 0.008(2) -0.005(2) -0.005(2)
C20 0.043(3) 0.069(4) 0.049(3) 0.014(3) -0.004(2) -0.004(3)
C21 0.060(4) 0.040(3) 0.054(3) 0.012(2) -0.011(3) -0.014(2)
C22 0.053(3) 0.048(3) 0.039(3) 0.013(2) -0.010(2) -0.009(3)
C23 0.032(3) 0.035(3) 0.042(3) 0.000(2) -0.005(2) -0.008(2)
C24 0.037(3) 0.028(2) 0.033(2) -0.0025(19) -0.009(2) 0.003(2)
C25 0.045(3) 0.044(3) 0.044(3) 0.001(2) -0.016(2) -0.008(2)
C26 0.064(4) 0.070(4) 0.045(3) -0.004(3) -0.012(3) -0.015(3)
C27 0.065(4) 0.080(4) 0.059(4) 0.011(3) -0.026(3) -0.027(3)
C28 0.064(4) 0.052(3) 0.085(5) 0.016(3) -0.038(3) -0.008(3)
C29 0.037(2) 0.024(2) 0.023(2) 0.0001(19) -0.0052(19) 0.0008(19)
C30 0.030(2) 0.024(2) 0.029(2) 0.0021(18) -0.0083(19) 0.0027(19)
C31 0.032(3) 0.030(2) 0.036(3) -0.001(2) -0.008(2) -0.002(2)
C32 0.033(2) 0.029(2) 0.027(2) -0.0004(19) -0.0119(19) -0.001(2)
C33 0.033(2) 0.026(2) 0.025(2) -0.0006(19) -0.0104(19) 0.0018(19)
C34 0.026(2) 0.027(2) 0.023(2) 0.0001(18) -0.0103(18) 0.0032(18)
C35 0.028(2) 0.031(2) 0.028(2) -0.0022(19) -0.0085(19) -0.0050(19)
C36 0.025(2) 0.031(2) 0.031(2) -0.0057(18) -0.0059(18) -0.0083(18)
C37 0.028(2) 0.041(3) 0.026(2) -0.0093(19) -0.0029(19) -0.009(2)
C38 0.029(2) 0.041(2) 0.023(2) -0.0042(18) -0.0089(18) -0.0099(19)
C39 0.025(2) 0.033(2) 0.030(2) -0.0063(19) -0.0054(18) 0.0000(19)
C40 0.035(3) 0.047(3) 0.024(2) -0.003(2) -0.0103(19) -0.002(2)
C41 0.042(3) 0.081(4) 0.028(3) -0.003(2) -0.013(2) 0.008(3)
C42 0.053(3) 0.046(3) 0.038(3) 0.006(2) -0.021(3) -0.008(2)
C43 0.035(3) 0.048(3) 0.035(3) -0.002(2) -0.014(2) 0.000(2)
C44 0.034(3) 0.035(3) 0.043(3) -0.004(2) -0.004(2) 0.001(2)
C45 0.048(3) 0.039(3) 0.080(4) -0.021(3) 0.007(3) -0.008(2)
C46 0.048(3) 0.051(3) 0.052(3) -0.004(3) -0.004(3) 0.019(3)
C47 0.040(3) 0.047(3) 0.042(3) -0.010(2) 0.005(2) -0.002(2)
C48 0.057(3) 0.033(3) 0.026(3) -0.004(2) -0.005(2) 0.000(2)
C51 0.061(3) 0.039(3) 0.027(3) -0.006(2) -0.006(2) 0.004(3)
C52 0.053(3) 0.038(3) 0.028(3) -0.005(2) -0.009(2) 0.009(2)
C55A 0.044(3) 0.034(3) 0.031(3) -0.006(2) -0.005(2) 0.002(2)
C58 0.054(3) 0.036(3) 0.040(3) -0.004(2) -0.007(3) -0.001(3)
N59 0.077(4) 0.057(3) 0.037(3) 0.000(2) 0.000(3) 0.002(3)
C62 0.038(2) 0.029(2) 0.026(2) -0.0010(19) -0.013(2) -0.0022(19)
C63 0.035(3) 0.032(2) 0.034(3) -0.001(2) -0.007(2) 0.0031(19)
C64 0.040(3) 0.026(2) 0.034(3) -0.001(2) -0.003(2) -0.0005(19)
C65 0.032(2) 0.034(2) 0.032(3) -0.001(2) -0.014(2) 0.0061(19)
C66 0.031(3) 0.035(3) 0.078(4) -0.012(2) -0.023(3) 0.004(2)
C67 0.041(3) 0.024(2) 0.069(4) -0.006(2) -0.025(2) 0.005(2)
C68 0.029(2) 0.035(2) 0.035(3) -0.002(2) -0.014(2) 0.0025(19)
C69 0.038(3) 0.032(2) 0.034(3) -0.002(2) 0.001(2) -0.002(2)
C70 0.044(3) 0.031(3) 0.041(3) -0.006(2) -0.004(2) -0.002(2)
C71 0.030(3) 0.050(3) 0.040(3) -0.005(2) -0.010(2) -0.005(2)
C72 0.037(3) 0.054(3) 0.047(3) -0.012(3) -0.009(2) -0.006(3)
C73 0.037(3) 0.065(3) 0.067(4) -0.031(3) 0.006(3) -0.013(3)
C74 0.036(3) 0.055(3) 0.067(4) -0.032(3) 0.002(2) -0.010(2)
C75 0.034(2) 0.031(2) 0.023(2) -0.0011(19) -0.0127(19) 0.0018(19)
C76 0.038(3) 0.037(3) 0.027(2) -0.008(2) -0.013(2) -0.003(2)
C77 0.036(3) 0.036(3) 0.029(2) -0.004(2) -0.015(2) -0.006(2)
C78 0.027(2) 0.028(2) 0.033(2) -0.0029(19) -0.0124(19) -0.002(2)
C79 0.029(2) 0.025(2) 0.026(2) 0.0033(18) -0.0152(18) 0.0015(18)
C80 0.029(2) 0.028(2) 0.027(2) -0.0046(18) -0.0064(19) -0.0032(18)
C81 0.033(2) 0.033(2) 0.030(3) -0.004(2) -0.011(2) -0.001(2)
C82 0.036(3) 0.033(2) 0.036(3) -0.006(2) -0.013(2) -0.005(2)
C83 0.038(3) 0.031(2) 0.043(3) -0.001(2) -0.016(2) -0.011(2)
C84 0.047(3) 0.027(2) 0.044(3) -0.002(2) -0.015(2) -0.008(2)
C85 0.062(3) 0.038(3) 0.056(3) 0.008(2) -0.027(3) -0.016(2)
C86 0.086(4) 0.067(4) 0.064(4) 0.020(3) -0.013(3) -0.027(3)
C87 0.101(5) 0.068(4) 0.068(4) 0.040(3) -0.042(4) -0.040(4)
C88 0.082(4) 0.034(3) 0.089(4) 0.007(3) -0.038(4) -0.014(3)
C89 0.033(2) 0.029(2) 0.033(3) -0.0036(19) -0.016(2) -0.0010(19)
C90 0.042(3) 0.041(3) 0.050(3) -0.004(2) -0.029(2) -0.007(2)
C91 0.103(5) 0.052(3) 0.077(4) -0.014(3) -0.068(4) -0.002(3)
C92 0.037(3) 0.057(3) 0.065(4) 0.013(3) -0.027(2) -0.012(2)
C93 0.040(3) 0.057(3) 0.045(3) -0.002(2) -0.022(2) -0.003(2)
C94 0.026(2) 0.024(2) 0.028(2) 0.0046(18) -0.0114(18) -0.0031(19)
C95 0.036(3) 0.034(3) 0.032(3) 0.001(2) -0.008(2) -0.010(2)
C96 0.039(3) 0.036(3) 0.027(2) 0.001(2) -0.008(2) -0.009(2)
C97 0.039(3) 0.024(2) 0.027(3) 0.0002(19) -0.011(2) 0.0001(19)
C98 0.039(2) 0.021(2) 0.026(2) 0.0003(18) -0.0136(19) -0.0022(19)
C99 0.033(2) 0.029(2) 0.028(2) -0.0051(18) -0.0107(19) -0.0085(19)
C100 0.086(4) 0.036(3) 0.032(3) -0.004(2) -0.015(3) 0.017(3)
C101 0.083(4) 0.035(3) 0.029(3) 0.003(2) -0.017(3) 0.009(3)
C102 0.032(2) 0.028(2) 0.029(2) 0.0005(18) -0.0116(19) -0.0094(19)
C103 0.034(2) 0.028(2) 0.027(2) 0.0023(18) -0.0076(18) -0.0135(19)
C104 0.039(3) 0.039(3) 0.032(3) 0.001(2) -0.011(2) -0.007(2)
C105 0.038(3) 0.042(3) 0.038(3) -0.002(2) -0.008(2) -0.005(2)
C106 0.033(3) 0.037(3) 0.028(2) 0.0032(19) -0.0032(19) -0.017(2)
C107 0.041(3) 0.038(3) 0.026(2) 0.004(2) -0.011(2) -0.012(2)
C108 0.046(3) 0.032(3) 0.032(2) 0.000(2) -0.010(2) -0.004(2)
C109 0.032(3) 0.051(3) 0.032(3) 0.001(2) -0.006(2) -0.007(2)
N110 0.046(3) 0.077(3) 0.038(3) -0.006(3) -0.004(2) -0.018(2)
C111 0.057(3) 0.038(3) 0.028(2) 0.000(2) -0.008(2) 0.010(2)
C112 0.063(3) 0.041(3) 0.026(3) 0.002(2) -0.013(2) 0.012(2)
C113 0.038(2) 0.021(2) 0.031(3) -0.0007(19) -0.013(2) -0.0025(19)
C114 0.039(3) 0.037(3) 0.037(3) -0.010(2) -0.012(2) -0.006(2)
C115 0.039(3) 0.036(3) 0.046(3) -0.008(2) -0.018(2) -0.007(2)
C116 0.039(3) 0.022(2) 0.035(2) -0.0031(19) -0.016(2) 0.000(2)
C117 0.034(2) 0.023(2) 0.039(3) -0.0011(19) -0.0134(19) -0.0034(19)
C118 0.033(2) 0.024(2) 0.034(3) -0.0026(19) -0.012(2) -0.0043(18)
C119 0.029(2) 0.024(2) 0.062(3) -0.003(2) -0.016(2) -0.0011(19)
C120 0.034(2) 0.027(2) 0.060(3) -0.006(2) -0.016(2) 0.000(2)
C121 0.031(2) 0.031(2) 0.027(3) 0.0022(19) -0.0118(19) -0.0040(18)
C122 0.033(2) 0.030(2) 0.045(3) -0.005(2) -0.013(2) 0.0013(19)
C123 0.036(2) 0.026(2) 0.044(3) -0.003(2) -0.007(2) -0.0031(19)
C124 0.032(2) 0.029(2) 0.032(3) -0.0076(19) -0.008(2) 0.0014(18)
C125 0.032(2) 0.031(2) 0.037(3) -0.006(2) -0.011(2) -0.0007(19)
C126 0.037(3) 0.039(3) 0.037(3) -0.008(2) -0.007(2) -0.008(2)
C127 0.028(2) 0.062(3) 0.030(3) -0.012(2) -0.007(2) -0.005(2)
C128 0.038(3) 0.105(5) 0.038(3) -0.005(3) -0.008(3) -0.023(3)
N129 0.056(4) 0.178(7) 0.059(4) -0.009(4) -0.008(3) -0.057(4)
C130 0.029(3) 0.064(3) 0.036(3) -0.003(2) -0.015(2) 0.000(2)
C131 0.032(3) 0.048(3) 0.037(3) -0.003(2) -0.012(2) 0.002(2)
C132 0.032(3) 0.022(2) 0.032(2) 0.0021(18) -0.0098(19) -0.003(2)
C133 0.030(2) 0.026(2) 0.041(3) 0.001(2) -0.012(2) -0.002(2)
C134 0.031(2) 0.030(2) 0.031(3) 0.001(2) -0.009(2) 0.002(2)
C135 0.032(2) 0.030(2) 0.028(3) 0.000(2) -0.0106(19) 0.0008(19)
C136 0.032(2) 0.029(2) 0.025(2) 0.0016(19) -0.0102(18) 0.0004(19)
C137 0.022(2) 0.032(2) 0.028(2) -0.0008(18) -0.0076(18) -0.0043(19)
C138 0.027(2) 0.029(2) 0.029(2) 0.0034(18) -0.0083(19) -0.0006(19)
C139 0.025(2) 0.030(2) 0.030(2) -0.0017(18) -0.0085(18) -0.0091(18)
C140 0.028(2) 0.032(2) 0.028(2) -0.0036(19) -0.0048(19) -0.0070(19)
C141 0.029(2) 0.033(2) 0.026(2) 0.0009(18) -0.0092(18) -0.0084(19)
C142 0.037(3) 0.037(2) 0.029(2) 0.004(2) -0.011(2) -0.002(2)
C143 0.060(3) 0.051(3) 0.033(3) 0.008(2) -0.011(2) 0.003(3)
C144 0.054(3) 0.036(3) 0.047(3) 0.005(2) -0.016(3) 0.000(2)
C145 0.040(3) 0.057(3) 0.048(3) 0.019(3) -0.016(2) -0.001(2)
C146 0.031(3) 0.031(2) 0.032(2) -0.0023(19) -0.0075(19) -0.001(2)
C147 0.026(2) 0.033(2) 0.029(2) -0.0010(19) -0.0027(18) -0.0058(18)
C148 0.046(3) 0.054(3) 0.062(4) -0.020(3) -0.025(3) 0.020(3)
C149 0.052(3) 0.048(3) 0.043(3) -0.005(2) 0.014(2) 0.003(3)
C150 0.044(3) 0.045(3) 0.058(4) -0.013(3) 0.000(3) -0.013(2)
Cl1 0.0827(12) 0.0744(11) 0.0577(10) 0.0016(8) -0.0019(9) 0.0236(9)
Cl2 0.1331(17) 0.0477(9) 0.0747(12) 0.0059(8) 0.0351(11) -0.0103(10)
C1C 0.072(4) 0.060(4) 0.056(4) -0.002(3) -0.005(3) 0.009(3)
Cl4 0.167(2) 0.155(2) 0.151(2) 0.0054(19) -0.085(2) -0.069(2)
O1 0.048(2) 0.065(2) 0.058(3) -0.005(2) -0.0045(19) -0.0054(19)

loop_
_atom_type_symbol
_atom_type_description
_atom_type_scat_dispersion_real
_atom_type_scat_dispersion_imag
_atom_type_scat_source
C C 0.0033 0.0016 'International Tables Vol C Tables 4.2.6.8 and 6.1.1.4'
N N 0.0061 0.0033 'International Tables Vol C Tables 4.2.6.8 and 6.1.1.4'
O O 0.0106 0.0060 'International Tables Vol C Tables 4.2.6.8 and 6.1.1.4'
Zn Zn 0.2839 1.4301 'International Tables Vol C Tables 4.2.6.8 and 6.1.1.4'
Cl Cl 0.1484 0.1585 'International Tables Vol C Tables 4.2.6.8 and 6.1.1.4'
H H 0.0000 0.0000 'International Tables Vol C Tables 4.2.6.8 and 6.1.1.4'

loop_
_geom_angle_atom_site_label_1
_geom_angle_atom_site_label_2
_geom_angle_atom_site_label_3
_geom_angle
_geom_angle_site_symmetry_1
_geom_angle_site_symmetry_3
N1 Zn1 N3 89.59(14) . .
N1 Zn1 N4 167.51(14) . .
N1 Zn1 N5 89.39(14) . .
N1 Zn1 O1 99.20(14) . .
N3 Zn1 O1 95.53(13) . .
N4 Zn1 N3 88.68(14) . .
N4 Zn1 N5 89.93(15) . .
N4 Zn1 O1 93.29(14) . .
N5 Zn1 N3 168.92(14) . .
N5 Zn1 O1 95.53(14) . .
N9 Zn2 N8 89.26(14) . .
N9 Zn2 N11 90.56(14) . .
N10 Zn2 N8 90.25(14) . .
N10 Zn2 N9 175.99(14) . .
N10 Zn2 N11 89.63(14) . .
N11 Zn2 N8 175.77(14) . .
C1 N1 Zn1 126.9(3) . .
C1 N1 C5 106.4(4) . .
C5 N1 Zn1 126.7(3) . .
C35 C2 C34 122.0(4) . .
C39 C2 C34 118.5(4) . .
C39 C2 C35 119.3(4) . .
C30 N3 Zn1 127.6(3) . .
C30 N3 C33 106.3(3) . .
C33 N3 Zn1 126.0(3) . .
C12 N4 Zn1 125.6(3) . .
C12 N4 C15 106.4(4) . .
C15 N4 Zn1 127.9(3) . .
C7 N5 Zn1 126.9(3) . .
C7 N5 C10 106.7(4) . .
C10 N5 Zn1 126.1(3) . .
C75 N8 Zn2 126.1(3) . .
C78 N8 Zn2 126.9(3) . .
C78 N8 C75 106.6(3) . .
C94 N9 Zn2 127.3(3) . .
C97 N9 Zn2 126.3(3) . .
C97 N9 C94 106.4(4) . .
C132 N10 Zn2 127.1(3) . .
C132 N10 C135 105.6(4) . .
C135 N10 Zn2 127.3(3) . .
C113 N11 Zn2 126.1(3) . .
C113 N11 C116 106.6(4) . .
C116 N11 Zn2 127.1(3) . .
N1 C1 C3 110.2(4) . .
N1 C1 C34 125.6(4) . .
C34 C1 C3 124.2(4) . .
C1 C3 H3 126.6 . .
C4 C3 C1 106.9(4) . .
C4 C3 H3 126.6 . .
C3 C4 H4 126.3 . .
C3 C4 C5 107.5(4) . .
C5 C4 H4 126.3 . .
N1 C5 C4 109.1(4) . .
N1 C5 C6 125.8(4) . .
C6 C5 C4 125.1(4) . .
C5 C6 C62 116.6(4) . .
C7 C6 C5 125.0(4) . .
C7 C6 C62 118.4(4) . .
N5 C7 C6 125.6(4) . .
N5 C7 C8 109.3(4) . .
C6 C7 C8 125.0(4) . .
C7 C8 H8 126.6 . .
C9 C8 C7 106.9(5) . .
C9 C8 H8 126.6 . .
C8 C9 H9 125.9 . .
C8 C9 C10 108.1(5) . .
C10 C9 H9 125.9 . .
N5 C10 C9 109.0(4) . .
N5 C10 C11 125.2(4) . .
C11 C10 C9 125.8(4) . .
C10 C11 C12 125.5(4) . .
C10 C11 C48 118.2(4) . .
C12 C11 C48 116.2(4) . .
N4 C12 C11 126.2(4) . .
N4 C12 C13 109.6(4) . .
C11 C12 C13 124.0(4) . .
C12 C13 H13 126.5 . .
C14 C13 C12 106.9(4) . .
C14 C13 H13 126.5 . .
C13 C14 H14 125.9 . .
C13 C14 C15 108.2(4) . .
C15 C14 H14 125.9 . .
N4 C15 C14 108.8(4) . .
N4 C15 C16 125.2(4) . .
C16 C15 C14 126.0(4) . .
C15 C16 C17 117.5(4) . .
C15 C16 C30 125.1(4) . .
C30 C16 C17 117.2(4) . .
C18 C17 C16 122.6(4) . .
C29 C17 C16 118.2(4) . .
C29 C17 C18 119.1(4) . .
C17 C18 H18 119.3 . .
C17 C18 C19 121.4(4) . .
C19 C18 H18 119.3 . .
C18 C19 C1A 122.8(4) . .
C23 C19 C18 116.9(4) . .
C23 C19 C1A 120.3(4) . .
C19 C1A C22 112.6(4) . .
C20 C1A C19 109.7(4) . .
C20 C1A C22 106.9(4) . .
C21 C1A C19 108.9(4) . .
C21 C1A C20 109.6(4) . .
C21 C1A C22 109.1(4) . .
C1A C20 H20A 109.5 . .
C1A C20 H20B 109.5 . .
C1A C20 H20C 109.5 . .
H20A C20 H20B 109.5 . .
H20A C20 H20C 109.5 . .
H20B C20 H20C 109.5 . .
C1A C21 H21A 109.5 . .
C1A C21 H21B 109.5 . .
C1A C21 H21C 109.5 . .
H21A C21 H21B 109.5 . .
H21A C21 H21C 109.5 . .
H21B C21 H21C 109.5 . .
C1A C22 H22A 109.5 . .
C1A C22 H22B 109.5 . .
C1A C22 H22C 109.5 . .
H22A C22 H22B 109.5 . .
H22A C22 H22C 109.5 . .
H22B C22 H22C 109.5 . .
C19 C23 H23 118.2 . .
C24 C23 C19 123.5(4) . .
C24 C23 H23 118.2 . .
C23 C24 C25 123.9(4) . .
C23 C24 C29 117.2(4) . .
C29 C24 C25 118.9(4) . .
C24 C25 C26 108.2(4) . .
C27 C25 C24 113.1(4) . .
C27 C25 C26 105.6(5) . .
C27 C25 C28 113.3(5) . .
C28 C25 C24 109.8(4) . .
C28 C25 C26 106.4(5) . .
C25 C26 H26A 109.5 . .
C25 C26 H26B 109.5 . .
C25 C26 H26C 109.5 . .
H26A C26 H26B 109.5 . .
H26A C26 H26C 109.5 . .
H26B C26 H26C 109.5 . .
C25 C27 H27A 109.5 . .
C25 C27 H27B 109.5 . .
C25 C27 H27C 109.5 . .
H27A C27 H27B 109.5 . .
H27A C27 H27C 109.5 . .
H27B C27 H27C 109.5 . .
C25 C28 H28A 109.5 . .
C25 C28 H28B 109.5 . .
C25 C28 H28C 109.5 . .
H28A C28 H28B 109.5 . .
H28A C28 H28C 109.5 . .
H28B C28 H28C 109.5 . .
C17 C29 C24 121.6(4) . .
C17 C29 H29 119.2 . .
C24 C29 H29 119.2 . .
N3 C30 C16 125.1(4) . .
N3 C30 C31 109.4(4) . .
C16 C30 C31 125.5(4) . .
C30 C31 H31 126.4 . .
C32 C31 C30 107.2(4) . .
C32 C31 H31 126.4 . .
C31 C32 H32 126.4 . .
C31 C32 C33 107.3(4) . .
C33 C32 H32 126.4 . .
N3 C33 C32 109.8(4) . .
N3 C33 C34 124.8(4) . .
C34 C33 C32 125.1(4) . .
C1 C34 C2 115.7(4) . .
C33 C34 C2 118.3(4) . .
C33 C34 C1 125.7(4) . .
C2 C35 H35 119.6 . .
C2 C35 C36 120.7(4) . .
C36 C35 H35 119.6 . .
C35 C36 C44 122.2(4) . .
C37 C36 C35 118.1(4) . .
C37 C36 C44 119.6(4) . .
C36 C37 H37 118.6 . .
C36 C37 C38 122.7(4) . .
C38 C37 H37 118.6 . .
C37 C38 C40 123.3(4) . .
C39 C38 C37 116.8(4) . .
C39 C38 C40 119.8(4) . .
C2 C39 C38 122.2(4) . .
C2 C39 H39 118.9 . .
C38 C39 H39 118.9 . .
C38 C40 C41 112.3(4) . .
C38 C40 C42 108.4(4) . .
C38 C40 C43 109.5(4) . .
C41 C40 C42 107.3(4) . .
C43 C40 C41 109.2(4) . .
C43 C40 C42 110.1(4) . .
C40 C41 H41A 109.5 . .
C40 C41 H41B 109.5 . .
C40 C41 H41C 109.5 . .
H41A C41 H41B 109.5 . .
H41A C41 H41C 109.5 . .
H41B C41 H41C 109.5 . .
C40 C42 H42A 109.5 . .
C40 C42 H42B 109.5 . .
C40 C42 H42C 109.5 . .
H42A C42 H42B 109.5 . .
H42A C42 H42C 109.5 . .
H42B C42 H42C 109.5 . .
C40 C43 H43A 109.5 . .
C40 C43 H43B 109.5 . .
C40 C43 H43C 109.5 . .
H43A C43 H43B 109.5 . .
H43A C43 H43C 109.5 . .
H43B C43 H43C 109.5 . .
C45 C44 C36 107.5(4) . .
C45 C44 C46 109.0(4) . .
C45 C44 C47 109.5(4) . .
C46 C44 C36 111.4(4) . .
C47 C44 C36 112.0(4) . .
C47 C44 C46 107.4(4) . .
C44 C45 H45A 109.5 . .
C44 C45 H45B 109.5 . .
C44 C45 H45C 109.5 . .
H45A C45 H45B 109.5 . .
H45A C45 H45C 109.5 . .
H45B C45 H45C 109.5 . .
C44 C46 H46A 109.5 . .
C44 C46 H46B 109.5 . .
C44 C46 H46C 109.5 . .
H46A C46 H46B 109.5 . .
H46A C46 H46C 109.5 . .
H46B C46 H46C 109.5 . .
C44 C47 H47A 109.5 . .
C44 C47 H47B 109.5 . .
C44 C47 H47C 109.5 . .
H47A C47 H47B 109.5 . .
H47A C47 H47C 109.5 . .
H47B C47 H47C 109.5 . .
C49A C48 C11 119.4(3) . .
C49A C48 C61A 120.0 . .
C61A C48 C11 120.5(3) . .
C49 C48 C11 118.9(4) . .
C49 C48 C61 118.0(5) . .
C61 C48 C11 122.3(5) . .
C48 C49A H49A 120.0 . .
C50A C49A C48 120.0 . .
C50A C49A H49A 120.0 . .
C49A C50A H50A 120.0 . .
C49A C50A C51 120.0 . .
C51 C50A H50A 120.0 . .
C50A C51 C60A 120.0 . .
C50A C51 C52 120.2(3) . .
C60A C51 C52 119.7(3) . .
C50 C51 C52 119.3(5) . .
C50 C51 C60 119.4(6) . .
C60 C51 C52 120.8(5) . .
C51 C60A H60A 120.0 . .
C61A C60A C51 120.0 . .
C61A C60A H60A 120.0 . .
C48 C61A H61A 120.0 . .
C60A C61A C48 120.0 . .
C60A C61A H61A 120.0 . .
C48 C49 H49 119.2 . .
C48 C49 C50 121.6(6) . .
C50 C49 H49 119.2 . .
C51 C50 C49 118.5(7) . .
C51 C50 H50 120.7 . .
C49 C50 H50 120.7 . .
C53A C52 C51 119.5(3) . .
C53A C52 C57A 120.0 . .
C57A C52 C51 120.4(3) . .
C53 C52 C51 121.7(5) . .
C53 C52 C57 118.1(6) . .
C57 C52 C51 119.2(5) . .
C52 C53A H53A 120.0 . .
C54A C53A C52 120.0 . .
C54A C53A H53A 120.0 . .
C53A C54A H54A 120.0 . .
C53A C54A C55A 120.0 . .
C55A C54A H54A 120.0 . .
C54A C55A C58 120.6(3) . .
C56A C55A C54A 120.0 . .
C56A C55A C58 119.3(3) . .
C54 C55A C56 120.3(6) . .
C54 C55A C58 121.5(5) . .
C56 C55A C58 118.0(5) . .
C55A C56A H56A 120.0 . .
C55A C56A C57A 120.0 . .
C57A C56A H56A 120.0 . .
C52 C57A H57A 120.0 . .
C56A C57A C52 120.0 . .
C56A C57A H57A 120.0 . .
C52 C53 H53 119.1 . .
C52 C53 C54 121.9(8) . .
C54 C53 H53 119.1 . .
C55A C54 C53 119.2(8) . .
C55A C54 H54 120.4 . .
C53 C54 H54 120.4 . .
C55A C56 H56 120.5 . .
C57 C56 C55A 119.0(8) . .
C57 C56 H56 120.5 . .
C52 C57 H57 119.7 . .
C56 C57 C52 120.6(8) . .
C56 C57 H57 119.7 . .
N59 C58 C55A 178.2(6) . .
C51 C60 H60 120.1 . .
C61 C60 C51 119.8(8) . .
C61 C60 H60 120.1 . .
C48 C61 H61 119.9 . .
C60 C61 C48 120.2(8) . .
C60 C61 H61 119.9 . .
C63 C62 C6 122.1(4) . .
C63 C62 C67 117.0(4) . .
C67 C62 C6 120.8(4) . .
C62 C63 H63 119.5 . .
C62 C63 C64 121.0(4) . .
C64 C63 H63 119.5 . .
C63 C64 H64 119.4 . .
C65 C64 C63 121.1(4) . .
C65 C64 H64 119.4 . .
C64 C65 C66 117.7(4) . .
C64 C65 C68 120.9(4) . .
C66 C65 C68 121.4(4) . .
C65 C66 H66 119.3 . .
C67 C66 C65 121.3(5) . .
C67 C66 H66 119.3 . .
C62 C67 H67 119.1 . .
C66 C67 C62 121.8(4) . .
C66 C67 H67 119.1 . .
C69 C68 C65 121.1(4) . .
C74 C68 C65 120.0(4) . .
C74 C68 C69 118.9(5) . .
C68 C69 H69 119.6 . .
C68 C69 C70 120.8(5) . .
C70 C69 H69 119.6 . .
C69 C70 H70 120.1 . .
C69 C70 C71 119.7(5) . .
C71 C70 H70 120.1 . .
C70 C71 C72 120.0(5) . .
C70 C71 C73 119.6(5) . .
C73 C71 C72 120.3(5) . .
N6 C72 C71 178.4(6) . .
C71 C73 H73 120.4 . .
C74 C73 C71 119.3(5) . .
C74 C73 H73 120.4 . .
C68 C74 C73 121.7(5) . .
C68 C74 H74 119.2 . .
C73 C74 H74 119.2 . .
N8 C75 C76 109.3(4) . .
N8 C75 C136 125.7(4) . .
C136 C75 C76 124.9(4) . .
C75 C76 H76 126.2 . .
C77 C76 C75 107.5(4) . .
C77 C76 H76 126.2 . .
C76 C77 H77 126.0 . .
C76 C77 C78 107.9(4) . .
C78 C77 H77 126.0 . .
N8 C78 C77 108.5(4) . .
N8 C78 C79 125.7(4) . .
C79 C78 C77 125.7(4) . .
C78 C79 C80 118.2(4) . .
C94 C79 C78 124.4(4) . .
C94 C79 C80 117.4(4) . .
C81 C80 C79 122.9(4) . .
C81 C80 C89 118.4(4) . .
C89 C80 C79 118.7(4) . .
C80 C81 H81 119.1 . .
C82 C81 C80 121.9(4) . .
C82 C81 H81 119.1 . .
C81 C82 C83 117.8(4) . .
C81 C82 C90 122.0(4) . .
C83 C82 C90 120.2(4) . .
C82 C83 H83 118.6 . .
C82 C83 C84 122.8(4) . .
C84 C83 H83 118.6 . .
C83 C84 C85 120.3(4) . .
C89 C84 C83 116.8(4) . .
C89 C84 C85 122.9(4) . .
C84 C85 C86 109.7(4) . .
C84 C85 C87 112.1(4) . .
C84 C85 C88 110.4(5) . .
C87 C85 C86 108.6(5) . .
C87 C85 C88 107.9(5) . .
C88 C85 C86 108.0(5) . .
C85 C86 H86A 109.5 . .
C85 C86 H86B 109.5 . .
C85 C86 H86C 109.5 . .
H86A C86 H86B 109.5 . .
H86A C86 H86C 109.5 . .
H86B C86 H86C 109.5 . .
C85 C87 H87A 109.5 . .
C85 C87 H87B 109.5 . .
C85 C87 H87C 109.5 . .
H87A C87 H87B 109.5 . .
H87A C87 H87C 109.5 . .
H87B C87 H87C 109.5 . .
C85 C88 H88A 109.5 . .
C85 C88 H88B 109.5 . .
C85 C88 H88C 109.5 . .
H88A C88 H88B 109.5 . .
H88A C88 H88C 109.5 . .
H88B C88 H88C 109.5 . .
C80 C89 H89 118.8 . .
C84 C89 C80 122.3(4) . .
C84 C89 H89 118.8 . .
C91 C90 C82 109.1(4) . .
C92 C90 C82 108.7(4) . .
C92 C90 C91 109.9(5) . .
C93 C90 C82 111.6(4) . .
C93 C90 C91 108.2(5) . .
C93 C90 C92 109.3(4) . .
C90 C91 H91A 109.5 . .
C90 C91 H91B 109.5 . .
C90 C91 H91C 109.5 . .
H91A C91 H91B 109.5 . .
H91A C91 H91C 109.5 . .
H91B C91 H91C 109.5 . .
C90 C92 H92A 109.5 . .
C90 C92 H92B 109.5 . .
C90 C92 H92C 109.5 . .
H92A C92 H92B 109.5 . .
H92A C92 H92C 109.5 . .
H92B C92 H92C 109.5 . .
C90 C93 H93A 109.5 . .
C90 C93 H93B 109.5 . .
C90 C93 H93C 109.5 . .
H93A C93 H93B 109.5 . .
H93A C93 H93C 109.5 . .
H93B C93 H93C 109.5 . .
N9 C94 C79 125.5(4) . .
N9 C94 C95 108.8(4) . .
C79 C94 C95 125.6(4) . .
C94 C95 H95 125.8 . .
C96 C95 C94 108.4(4) . .
C96 C95 H95 125.8 . .
C95 C96 H96 126.6 . .
C95 C96 C97 106.9(4) . .
C97 C96 H96 126.6 . .
N9 C97 C96 109.5(4) . .
N9 C97 C98 125.6(4) . .
C98 C97 C96 124.8(4) . .
C97 C98 C99 116.6(4) . .
C113 C98 C97 125.4(4) . .
C113 C98 C99 118.0(4) . .
C100 C99 C98 120.0(4) . .
C112 C99 C98 121.3(4) . .
C112 C99 C100 118.6(4) . .
C99 C100 H100 119.9 . .
C99 C100 C101 120.3(5) . .
C101 C100 H100 119.9 . .
C100 C101 H101 119.1 . .
C102 C101 C100 121.7(5) . .
C102 C101 H101 119.1 . .
C101 C102 C103 120.9(4) . .
C111 C102 C101 116.4(4) . .
C111 C102 C103 122.7(4) . .
C104 C103 C102 121.8(4) . .
C108 C103 C102 120.6(4) . .
C108 C103 C104 117.6(4) . .
C103 C104 H104 119.6 . .
C105 C104 C103 120.8(4) . .
C105 C104 H104 119.6 . .
C104 C105 H105 119.8 . .
C104 C105 C106 120.5(5) . .
C106 C105 H105 119.8 . .
C105 C106 C109 121.4(5) . .
C107 C106 C105 119.8(4) . .
C107 C106 C109 118.7(4) . .
C106 C107 H107 120.0 . .
C106 C107 C108 120.0(4) . .
C108 C107 H107 120.0 . .
C103 C108 H108 119.4 . .
C107 C108 C103 121.2(5) . .
C107 C108 H108 119.4 . .
N110 C109 C106 177.8(5) . .
C102 C111 H111 118.8 . .
C102 C111 C112 122.3(5) . .
C112 C111 H111 118.8 . .
C99 C112 C111 120.6(4) . .
C99 C112 H112 119.7 . .
C111 C112 H112 119.7 . .
N11 C113 C98 125.8(4) . .
N11 C113 C114 109.4(4) . .
C98 C113 C114 124.8(4) . .
C113 C114 H114 126.7 . .
C115 C114 C113 106.6(4) . .
C115 C114 H114 126.7 . .
C114 C115 H115 125.7 . .
C114 C115 C116 108.5(4) . .
C116 C115 H115 125.7 . .
N11 C116 C115 108.8(4) . .
N11 C116 C117 124.5(4) . .
C117 C116 C115 126.7(4) . .
C116 C117 C118 117.6(4) . .
C132 C117 C116 125.2(4) . .
C132 C117 C118 117.2(4) . .
C119 C118 C117 120.7(4) . .
C119 C118 C123 119.0(4) . .
C123 C118 C117 120.4(4) . .
C118 C119 H119 119.7 . .
C118 C119 C120 120.7(4) . .
C120 C119 H119 119.7 . .
C119 C120 H120 119.7 . .
C121 C120 C119 120.6(4) . .
C121 C120 H120 119.7 . .
C120 C121 C122 118.5(4) . .
C120 C121 C124 119.1(4) . .
C122 C121 C124 122.4(4) . .
C121 C122 H122 119.8 . .
C121 C122 C123 120.3(4) . .
C123 C122 H122 119.8 . .
C118 C123 C122 120.8(4) . .
C118 C123 H123 119.6 . .
C122 C123 H123 119.6 . .
C125 C124 C121 121.3(4) . .
C125 C124 C131 118.6(4) . .
C131 C124 C121 120.1(4) . .
C124 C125 H125 118.8 . .
C126 C125 C124 122.4(4) . .
C126 C125 H125 118.8 . .
C125 C126 H126 120.4 . .
C125 C126 C127 119.1(5) . .
C127 C126 H126 120.4 . .
C126 C127 C128 119.5(5) . .
C126 C127 C130 120.1(4) . .
C130 C127 C128 120.4(5) . .
N129 C128 C127 178.4(7) . .
C127 C130 H130 119.7 . .
C131 C130 C127 120.6(4) . .
C131 C130 H130 119.7 . .
C124 C131 H131 120.4 . .
C130 C131 C124 119.3(5) . .
C130 C131 H131 120.4 . .
N10 C132 C117 125.8(4) . .
N10 C132 C133 110.0(4) . .
C117 C132 C133 124.3(4) . .
C132 C133 H133 126.5 . .
C134 C133 C132 107.0(4) . .
C134 C133 H133 126.5 . .
C133 C134 H134 126.2 . .
C133 C134 C135 107.6(4) . .
C135 C134 H134 126.2 . .
N10 C135 C134 109.8(4) . .
N10 C135 C136 125.4(4) . .
C136 C135 C134 124.9(4) . .
C75 C136 C135 125.1(4) . .
C75 C136 C137 117.4(4) . .
C135 C136 C137 117.5(4) . .
C138 C137 C136 122.9(4) . .
C146 C137 C136 118.3(4) . .
C146 C137 C138 118.8(4) . .
C137 C138 H138 118.9 . .
C137 C138 C139 122.2(4) . .
C139 C138 H138 118.9 . .
C138 C139 C140 117.0(4) . .
C138 C139 C147 121.3(4) . .
C140 C139 C147 121.6(4) . .
C139 C140 H140 118.7 . .
C139 C140 C141 122.7(4) . .
C141 C140 H140 118.7 . .
C140 C141 C142 122.9(4) . .
C146 C141 C140 117.6(4) . .
C146 C141 C142 119.5(4) . .
C141 C142 C144 108.5(4) . .
C143 C142 C141 112.1(4) . .
C143 C142 C144 108.9(4) . .
C145 C142 C141 109.0(4) . .
C145 C142 C143 109.1(4) . .
C145 C142 C144 109.3(4) . .
C142 C143 H14A 109.5 . .
C142 C143 H14B 109.5 . .
C142 C143 H14C 109.5 . .
H14A C143 H14B 109.5 . .
H14A C143 H14C 109.5 . .
H14B C143 H14C 109.5 . .
C142 C144 H14D 109.5 . .
C142 C144 H14E 109.5 . .
C142 C144 H14F 109.5 . .
H14D C144 H14E 109.5 . .
H14D C144 H14F 109.5 . .
H14E C144 H14F 109.5 . .
C142 C145 H14G 109.5 . .
C142 C145 H14H 109.5 . .
C142 C145 H14I 109.5 . .
H14G C145 H14H 109.5 . .
H14G C145 H14I 109.5 . .
H14H C145 H14I 109.5 . .
C137 C146 C141 121.6(4) . .
C137 C146 H146 119.2 . .
C141 C146 H146 119.2 . .
C139 C147 C149 111.7(4) . .
C148 C147 C139 111.7(4) . .
C148 C147 C149 107.4(4) . .
C150 C147 C139 108.3(4) . .
C150 C147 C148 109.3(4) . .
C150 C147 C149 108.3(4) . .
C147 C148 H14J 109.5 . .
C147 C148 H14K 109.5 . .
C147 C148 H14L 109.5 . .
H14J C148 H14K 109.5 . .
H14J C148 H14L 109.5 . .
H14K C148 H14L 109.5 . .
C147 C149 H14M 109.5 . .
C147 C149 H14N 109.5 . .
C147 C149 H14O 109.5 . .
H14M C149 H14N 109.5 . .
H14M C149 H14O 109.5 . .
H14N C149 H14O 109.5 . .
C147 C150 H15A 109.5 . .
C147 C150 H15B 109.5 . .
C147 C150 H15C 109.5 . .
H15A C150 H15B 109.5 . .
H15A C150 H15C 109.5 . .
H15B C150 H15C 109.5 . .
Cl1 C1C Cl2 111.4(3) . .
Cl1 C1C H1C 108.4 . .
Cl1 C1C Cl4 109.9(4) . .
Cl2 C1C H1C 108.4 . .
Cl2 C1C Cl4 110.2(4) . .
Cl4 C1C H1C 108.4 . .
Zn1 O1 H1A 112.3 . .
Zn1 O1 H1B 111.2 . .
H1A O1 H1B 106.7 . .

loop_
_geom_bond_atom_site_label_1
_geom_bond_atom_site_label_2
_geom_bond_distance
_geom_bond_site_symmetry_2
Zn1 N1 2.040(4) .
Zn1 N3 2.063(4) .
Zn1 N4 2.044(4) .
Zn1 N5 2.057(4) .
Zn1 O1 2.226(4) .
Zn2 N8 2.044(3) .
Zn2 N9 2.033(4) .
Zn2 N10 2.021(4) .
Zn2 N11 2.040(4) .
N1 C1 1.371(5) .
N1 C5 1.382(5) .
C2 C34 1.503(6) .
C2 C35 1.388(6) .
C2 C39 1.379(6) .
N3 C30 1.378(5) .
N3 C33 1.391(5) .
N4 C12 1.381(6) .
N4 C15 1.386(6) .
N5 C7 1.368(6) .
N5 C10 1.381(6) .
N6 C72 1.156(6) .
N8 C75 1.388(5) .
N8 C78 1.377(5) .
N9 C94 1.385(5) .
N9 C97 1.377(5) .
N10 C132 1.373(5) .
N10 C135 1.382(5) .
N11 C113 1.375(6) .
N11 C116 1.382(6) .
C1 C3 1.437(6) .
C1 C34 1.409(6) .
C3 H3 0.9500 .
C3 C4 1.354(6) .
C4 H4 0.9500 .
C4 C5 1.444(6) .
C5 C6 1.401(6) .
C6 C7 1.400(6) .
C6 C62 1.491(6) .
C7 C8 1.439(6) .
C8 H8 0.9500 .
C8 C9 1.345(7) .
C9 H9 0.9500 .
C9 C10 1.422(7) .
C10 C11 1.392(7) .
C11 C12 1.407(7) .
C11 C48 1.511(5) .
C12 C13 1.443(7) .
C13 H13 0.9500 .
C13 C14 1.346(7) .
C14 H14 0.9500 .
C14 C15 1.438(6) .
C15 C16 1.405(6) .
C16 C17 1.510(6) .
C16 C30 1.406(6) .
C17 C18 1.396(6) .
C17 C29 1.388(6) .
C18 H18 0.9500 .
C18 C19 1.403(6) .
C19 C1A 1.534(6) .
C19 C23 1.397(6) .
C1A C20 1.531(7) .
C1A C21 1.526(7) .
C1A C22 1.545(7) .
C20 H20A 0.9800 .
C20 H20B 0.9800 .
C20 H20C 0.9800 .
C21 H21A 0.9800 .
C21 H21B 0.9800 .
C21 H21C 0.9800 .
C22 H22A 0.9800 .
C22 H22B 0.9800 .
C22 H22C 0.9800 .
C23 H23 0.9500 .
C23 C24 1.388(6) .
C24 C25 1.532(6) .
C24 C29 1.401(6) .
C25 C26 1.573(7) .
C25 C27 1.482(7) .
C25 C28 1.495(7) .
C26 H26A 0.9800 .
C26 H26B 0.9800 .
C26 H26C 0.9800 .
C27 H27A 0.9800 .
C27 H27B 0.9800 .
C27 H27C 0.9800 .
C28 H28A 0.9800 .
C28 H28B 0.9800 .
C28 H28C 0.9800 .
C29 H29 0.9500 .
C30 C31 1.444(6) .
C31 H31 0.9500 .
C31 C32 1.366(6) .
C32 H32 0.9500 .
C32 C33 1.427(6) .
C33 C34 1.398(6) .
C35 H35 0.9500 .
C35 C36 1.393(6) .
C36 C37 1.386(6) .
C36 C44 1.551(6) .
C37 H37 0.9500 .
C37 C38 1.399(6) .
C38 C39 1.387(6) .
C38 C40 1.527(6) .
C39 H39 0.9500 .
C40 C41 1.530(6) .
C40 C42 1.550(7) .
C40 C43 1.530(6) .
C41 H41A 0.9800 .
C41 H41B 0.9800 .
C41 H41C 0.9800 .
C42 H42A 0.9800 .
C42 H42B 0.9800 .
C42 H42C 0.9800 .
C43 H43A 0.9800 .
C43 H43B 0.9800 .
C43 H43C 0.9800 .
C44 C45 1.519(7) .
C44 C46 1.534(7) .
C44 C47 1.531(6) .
C45 H45A 0.9800 .
C45 H45B 0.9800 .
C45 H45C 0.9800 .
C46 H46A 0.9800 .
C46 H46B 0.9800 .
C46 H46C 0.9800 .
C47 H47A 0.9800 .
C47 H47B 0.9800 .
C47 H47C 0.9800 .
C48 C49A 1.3900 .
C48 C61A 1.3900 .
C48 C49 1.364(8) .
C48 C61 1.404(10) .
C49A H49A 0.9500 .
C49A C50A 1.3900 .
C50A H50A 0.9500 .
C50A C51 1.3900 .
C51 C60A 1.3900 .
C51 C50 1.394(9) .
C51 C52 1.523(4) .
C51 C60 1.397(10) .
C60A H60A 0.9500 .
C60A C61A 1.3900 .
C61A H61A 0.9500 .
C49 H49 0.9500 .
C49 C50 1.396(10) .
C50 H50 0.9500 .
C52 C53A 1.3900 .
C52 C57A 1.3900 .
C52 C53 1.342(10) .
C52 C57 1.424(11) .
C53A H53A 0.9500 .
C53A C54A 1.3900 .
C54A H54A 0.9500 .
C54A C55A 1.3900 .
C55A C56A 1.3900 .
C55A C54 1.363(10) .
C55A C56 1.413(10) .
C55A C58 1.446(6) .
C56A H56A 0.9500 .
C56A C57A 1.3900 .
C57A H57A 0.9500 .
C53 H53 0.9500 .
C53 C54 1.406(12) .
C54 H54 0.9500 .
C56 H56 0.9500 .
C56 C57 1.364(12) .
C57 H57 0.9500 .
C58 N59 1.154(6) .
C60 H60 0.9500 .
C60 C61 1.380(11) .
C61 H61 0.9500 .
C62 C63 1.389(6) .
C62 C67 1.393(6) .
C63 H63 0.9500 .
C63 C64 1.396(6) .
C64 H64 0.9500 .
C64 C65 1.375(6) .
C65 C66 1.393(6) .
C65 C68 1.494(6) .
C66 H66 0.9500 .
C66 C67 1.366(7) .
C67 H67 0.9500 .
C68 C69 1.380(6) .
C68 C74 1.369(7) .
C69 H69 0.9500 .
C69 C70 1.384(6) .
C70 H70 0.9500 .
C70 C71 1.384(7) .
C71 C72 1.446(7) .
C71 C73 1.393(7) .
C73 H73 0.9500 .
C73 C74 1.377(7) .
C74 H74 0.9500 .
C75 C76 1.429(6) .
C75 C136 1.398(6) .
C76 H76 0.9500 .
C76 C77 1.342(6) .
C77 H77 0.9500 .
C77 C78 1.446(6) .
C78 C79 1.404(6) .
C79 C80 1.498(6) .
C79 C94 1.402(6) .
C80 C81 1.390(6) .
C80 C89 1.393(6) .
C81 H81 0.9500 .
C81 C82 1.382(6) .
C82 C83 1.393(6) .
C82 C90 1.543(6) .
C83 H83 0.9500 .
C83 C84 1.400(6) .
C84 C85 1.511(7) .
C84 C89 1.390(6) .
C85 C86 1.539(8) .
C85 C87 1.533(7) .
C85 C88 1.535(7) .
C86 H86A 0.9800 .
C86 H86B 0.9800 .
C86 H86C 0.9800 .
C87 H87A 0.9800 .
C87 H87B 0.9800 .
C87 H87C 0.9800 .
C88 H88A 0.9800 .
C88 H88B 0.9800 .
C88 H88C 0.9800 .
C89 H89 0.9500 .
C90 C91 1.534(7) .
C90 C92 1.532(7) .
C90 C93 1.523(7) .
C91 H91A 0.9800 .
C91 H91B 0.9800 .
C91 H91C 0.9800 .
C92 H92A 0.9800 .
C92 H92B 0.9800 .
C92 H92C 0.9800 .
C93 H93A 0.9800 .
C93 H93B 0.9800 .
C93 H93C 0.9800 .
C94 C95 1.430(6) .
C95 H95 0.9500 .
C95 C96 1.344(6) .
C96 H96 0.9500 .
C96 C97 1.440(6) .
C97 C98 1.405(6) .
C98 C99 1.510(6) .
C98 C113 1.397(6) .
C99 C100 1.365(6) .
C99 C112 1.359(6) .
C100 H100 0.9500 .
C100 C101 1.387(7) .
C101 H101 0.9500 .
C101 C102 1.383(7) .
C102 C103 1.491(6) .
C102 C111 1.361(6) .
C103 C104 1.402(6) .
C103 C108 1.393(6) .
C104 H104 0.9500 .
C104 C105 1.376(6) .
C105 H105 0.9500 .
C105 C106 1.383(6) .
C106 C107 1.373(7) .
C106 C109 1.451(7) .
C107 H107 0.9500 .
C107 C108 1.387(6) .
C108 H108 0.9500 .
C109 N110 1.133(6) .
C111 H111 0.9500 .
C111 C112 1.383(6) .
C112 H112 0.9500 .
C113 C114 1.449(6) .
C114 H114 0.9500 .
C114 C115 1.340(6) .
C115 H115 0.9500 .
C115 C116 1.434(6) .
C116 C117 1.403(6) .
C117 C118 1.501(6) .
C117 C132 1.401(6) .
C118 C119 1.381(6) .
C118 C123 1.384(6) .
C119 H119 0.9500 .
C119 C120 1.397(6) .
C120 H120 0.9500 .
C120 C121 1.393(6) .
C121 C122 1.393(6) .
C121 C124 1.487(6) .
C122 H122 0.9500 .
C122 C123 1.398(6) .
C123 H123 0.9500 .
C124 C125 1.376(6) .
C124 C131 1.418(6) .
C125 H125 0.9500 .
C125 C126 1.373(6) .
C126 H126 0.9500 .
C126 C127 1.377(6) .
C127 C128 1.449(7) .
C127 C130 1.400(7) .
C128 N129 1.134(7) .
C130 H130 0.9500 .
C130 C131 1.375(7) .
C131 H131 0.9500 .
C132 C133 1.435(6) .
C133 H133 0.9500 .
C133 C134 1.343(6) .
C134 H134 0.9500 .
C134 C135 1.427(6) .
C135 C136 1.406(6) .
C136 C137 1.490(6) .
C137 C138 1.388(6) .
C137 C146 1.383(6) .
C138 H138 0.9500 .
C138 C139 1.393(6) .
C139 C140 1.396(6) .
C139 C147 1.532(6) .
C140 H140 0.9500 .
C140 C141 1.397(6) .
C141 C142 1.540(6) .
C141 C146 1.395(6) .
C142 C143 1.530(7) .
C142 C144 1.544(6) .
C142 C145 1.529(6) .
C143 H14A 0.9800 .
C143 H14B 0.9800 .
C143 H14C 0.9800 .
C144 H14D 0.9800 .
C144 H14E 0.9800 .
C144 H14F 0.9800 .
C145 H14G 0.9800 .
C145 H14H 0.9800 .
C145 H14I 0.9800 .
C146 H146 0.9500 .
C147 C148 1.529(6) .
C147 C149 1.538(6) .
C147 C150 1.527(6) .
C148 H14J 0.9800 .
C148 H14K 0.9800 .
C148 H14L 0.9800 .
C149 H14M 0.9800 .
C149 H14N 0.9800 .
C149 H14O 0.9800 .
C150 H15A 0.9800 .
C150 H15B 0.9800 .
C150 H15C 0.9800 .
Cl1 C1C 1.698(6) .
Cl2 C1C 1.737(6) .
C1C H1C 1.0000 .
C1C Cl4 1.748(7) .
O1 H1A 0.9173 .
O1 H1B 0.9149 .

loop_
_geom_torsion_atom_site_label_1
_geom_torsion_atom_site_label_2
_geom_torsion_atom_site_label_3
_geom_torsion_atom_site_label_4
_geom_torsion
_geom_torsion_site_symmetry_1
_geom_torsion_site_symmetry_2
_geom_torsion_site_symmetry_3
_geom_torsion_site_symmetry_4
Zn1 N1 C1 C3 179.9(3) . . . .
Zn1 N1 C1 C34 0.1(6) . . . .
Zn1 N1 C5 C4 -180.0(3) . . . .
Zn1 N1 C5 C6 -0.1(6) . . . .
Zn1 N3 C30 C16 -6.8(6) . . . .
Zn1 N3 C30 C31 175.2(3) . . . .
Zn1 N3 C33 C32 -175.5(3) . . . .
Zn1 N3 C33 C34 11.4(6) . . . .
Zn1 N4 C12 C11 -2.1(6) . . . .
Zn1 N4 C12 C13 -176.6(3) . . . .
Zn1 N4 C15 C14 175.2(3) . . . .
Zn1 N4 C15 C16 -5.0(6) . . . .
Zn1 N5 C7 C6 -5.7(6) . . . .
Zn1 N5 C7 C8 173.1(3) . . . .
Zn1 N5 C10 C9 -173.6(3) . . . .
Zn1 N5 C10 C11 8.0(6) . . . .
Zn2 N8 C75 C76 172.9(3) . . . .
Zn2 N8 C75 C136 -4.6(6) . . . .
Zn2 N8 C78 C77 -171.8(3) . . . .
Zn2 N8 C78 C79 6.9(6) . . . .
Zn2 N9 C94 C79 2.2(6) . . . .
Zn2 N9 C94 C95 -177.5(3) . . . .
Zn2 N9 C97 C96 177.3(3) . . . .
Zn2 N9 C97 C98 -5.0(6) . . . .
Zn2 N10 C132 C117 -0.2(6) . . . .
Zn2 N10 C132 C133 179.3(3) . . . .
Zn2 N10 C135 C134 -179.6(3) . . . .
Zn2 N10 C135 C136 0.2(6) . . . .
Zn2 N11 C113 C98 -5.6(6) . . . .
Zn2 N11 C113 C114 172.8(3) . . . .
Zn2 N11 C116 C115 -172.9(3) . . . .
Zn2 N11 C116 C117 7.6(6) . . . .
N1 C1 C3 C4 -0.6(5) . . . .
N1 C1 C34 C2 179.2(4) . . . .
N1 C1 C34 C33 -6.9(7) . . . .
N1 C5 C6 C7 5.2(7) . . . .
N1 C5 C6 C62 -174.7(4) . . . .
C2 C35 C36 C37 -0.1(6) . . . .
C2 C35 C36 C44 178.5(4) . . . .
N3 C30 C31 C32 1.6(5) . . . .
N3 C33 C34 C2 174.4(4) . . . .
N3 C33 C34 C1 0.6(7) . . . .
N4 C12 C13 C14 1.6(5) . . . .
N4 C15 C16 C17 175.9(4) . . . .
N4 C15 C16 C30 0.6(7) . . . .
N5 C7 C8 C9 0.8(6) . . . .
N5 C10 C11 C12 4.5(8) . . . .
N5 C10 C11 C48 -179.5(4) . . . .
N8 C75 C76 C77 -0.4(5) . . . .
N8 C75 C136 C135 5.1(7) . . . .
N8 C75 C136 C137 -174.5(4) . . . .
N8 C78 C79 C80 -174.6(4) . . . .
N8 C78 C79 C94 3.4(7) . . . .
N9 C94 C95 C96 0.1(5) . . . .
N9 C97 C98 C99 -179.6(4) . . . .
N9 C97 C98 C113 0.6(7) . . . .
N10 C132 C133 C134 0.1(5) . . . .
N10 C135 C136 C75 -2.7(7) . . . .
N10 C135 C136 C137 176.9(4) . . . .
N11 C113 C114 C115 1.2(5) . . . .
N11 C116 C117 C118 179.2(4) . . . .
N11 C116 C117 C132 1.3(7) . . . .
C1 N1 C5 C4 -1.2(4) . . . .
C1 N1 C5 C6 178.7(4) . . . .
C1 C3 C4 C5 -0.1(5) . . . .
C3 C1 C34 C2 -0.5(6) . . . .
C3 C1 C34 C33 173.4(4) . . . .
C3 C4 C5 N1 0.8(5) . . . .
C3 C4 C5 C6 -179.0(4) . . . .
C4 C5 C6 C7 -175.0(4) . . . .
C4 C5 C6 C62 5.1(6) . . . .
C5 N1 C1 C3 1.1(5) . . . .
C5 N1 C1 C34 -178.6(4) . . . .
C5 C6 C7 N5 -2.1(7) . . . .
C5 C6 C7 C8 179.3(4) . . . .
C5 C6 C62 C63 -114.9(5) . . . .
C5 C6 C62 C67 64.4(5) . . . .
C6 C7 C8 C9 179.6(5) . . . .
C6 C62 C63 C64 177.6(4) . . . .
C6 C62 C67 C66 -177.0(5) . . . .
C7 N5 C10 C9 0.0(5) . . . .
C7 N5 C10 C11 -178.4(4) . . . .
C7 C6 C62 C63 65.2(6) . . . .
C7 C6 C62 C67 -115.5(5) . . . .
C7 C8 C9 C10 -0.8(6) . . . .
C8 C9 C10 N5 0.5(6) . . . .
C8 C9 C10 C11 178.9(5) . . . .
C9 C10 C11 C12 -173.6(5) . . . .
C9 C10 C11 C48 2.4(7) . . . .
C10 N5 C7 C6 -179.3(4) . . . .
C10 N5 C7 C8 -0.5(5) . . . .
C10 C11 C12 N4 -7.7(8) . . . .
C10 C11 C12 C13 166.0(4) . . . .
C10 C11 C48 C49A 93.3(6) . . . .
C10 C11 C48 C61A -90.2(6) . . . .
C10 C11 C48 C49 112.3(7) . . . .
C10 C11 C48 C61 -56.8(8) . . . .
C11 C12 C13 C14 -173.0(4) . . . .
C11 C48 C49A C50A 176.6(4) . . . .
C11 C48 C61A C60A -176.5(4) . . . .
C11 C48 C49 C50 173.7(6) . . . .
C11 C48 C61 C60 -177.9(7) . . . .
C12 N4 C15 C14 -1.0(5) . . . .
C12 N4 C15 C16 178.8(4) . . . .
C12 C11 C48 C49A -90.4(6) . . . .
C12 C11 C48 C61A 86.2(6) . . . .
C12 C11 C48 C49 -71.4(7) . . . .
C12 C11 C48 C61 119.5(6) . . . .
C12 C13 C14 C15 -2.1(5) . . . .
C13 C14 C15 N4 2.0(5) . . . .
C13 C14 C15 C16 -177.8(4) . . . .
C14 C15 C16 C17 -4.3(6) . . . .
C14 C15 C16 C30 -179.6(4) . . . .
C15 N4 C12 C11 174.1(4) . . . .
C15 N4 C12 C13 -0.3(5) . . . .
C15 C16 C17 C18 54.4(6) . . . .
C15 C16 C17 C29 -122.7(4) . . . .
C15 C16 C30 N3 5.6(7) . . . .
C15 C16 C30 C31 -176.7(4) . . . .
C16 C17 C18 C19 -175.4(4) . . . .
C16 C17 C29 C24 180.0(4) . . . .
C16 C30 C31 C32 -176.4(4) . . . .
C17 C16 C30 N3 -169.7(4) . . . .
C17 C16 C30 C31 8.0(6) . . . .
C17 C18 C19 C1A 175.3(4) . . . .
C17 C18 C19 C23 -4.8(7) . . . .
C18 C17 C29 C24 2.8(7) . . . .
C18 C19 C1A C20 -130.7(5) . . . .
C18 C19 C1A C21 109.3(5) . . . .
C18 C19 C1A C22 -11.8(6) . . . .
C18 C19 C23 C24 3.7(7) . . . .
C19 C23 C24 C25 179.3(4) . . . .
C19 C23 C24 C29 0.4(7) . . . .
C1A C19 C23 C24 -176.3(4) . . . .
C23 C19 C1A C20 49.4(6) . . . .
C23 C19 C1A C21 -70.6(6) . . . .
C23 C19 C1A C22 168.3(4) . . . .
C23 C24 C25 C26 128.4(5) . . . .
C23 C24 C25 C27 11.8(7) . . . .
C23 C24 C25 C28 -115.9(5) . . . .
C23 C24 C29 C17 -3.8(7) . . . .
C25 C24 C29 C17 177.2(4) . . . .
C29 C17 C18 C19 1.7(7) . . . .
C29 C24 C25 C26 -52.7(6) . . . .
C29 C24 C25 C27 -169.3(5) . . . .
C29 C24 C25 C28 63.0(6) . . . .
C30 N3 C33 C32 2.0(4) . . . .
C30 N3 C33 C34 -171.1(4) . . . .
C30 C16 C17 C18 -130.0(5) . . . .
C30 C16 C17 C29 52.9(5) . . . .
C30 C31 C32 C33 -0.3(5) . . . .
C31 C32 C33 N3 -1.0(5) . . . .
C31 C32 C33 C34 172.1(4) . . . .
C32 C33 C34 C2 2.3(6) . . . .
C32 C33 C34 C1 -171.5(4) . . . .
C33 N3 C30 C16 175.8(4) . . . .
C33 N3 C30 C31 -2.2(4) . . . .
C34 C2 C35 C36 174.4(4) . . . .
C34 C2 C39 C38 -174.3(4) . . . .
C34 C1 C3 C4 179.1(4) . . . .
C35 C2 C34 C1 -100.4(5) . . . .
C35 C2 C34 C33 85.2(5) . . . .
C35 C2 C39 C38 1.0(6) . . . .
C35 C36 C37 C38 0.5(6) . . . .
C35 C36 C44 C45 -95.9(5) . . . .
C35 C36 C44 C46 23.5(6) . . . .
C35 C36 C44 C47 143.8(4) . . . .
C36 C37 C38 C39 -0.2(6) . . . .
C36 C37 C38 C40 -178.0(4) . . . .
C37 C36 C44 C45 82.7(5) . . . .
C37 C36 C44 C46 -158.0(4) . . . .
C37 C36 C44 C47 -37.7(6) . . . .
C37 C38 C39 C2 -0.6(6) . . . .
C37 C38 C40 C41 3.1(6) . . . .
C37 C38 C40 C42 121.5(5) . . . .
C37 C38 C40 C43 -118.4(5) . . . .
C39 C2 C34 C1 74.8(5) . . . .
C39 C2 C34 C33 -99.6(5) . . . .
C39 C2 C35 C36 -0.7(6) . . . .
C39 C38 C40 C41 -174.6(4) . . . .
C39 C38 C40 C42 -56.2(5) . . . .
C39 C38 C40 C43 63.9(5) . . . .
C40 C38 C39 C2 177.3(4) . . . .
C44 C36 C37 C38 -178.1(4) . . . .
C48 C11 C12 N4 176.2(4) . . . .
C48 C11 C12 C13 -10.1(7) . . . .
C48 C49A C50A C51 0.0 . . . .
C48 C49 C50 C51 6.4(11) . . . .
C49A C48 C61A C60A 0.0 . . . .
C49A C48 C49 C50 -89.8(14) . . . .
C49A C48 C61 C60 30.1(9) . . . .
C49A C50A C51 C60A 0.0 . . . .
C49A C50A C51 C50 -84.5(11) . . . .
C49A C50A C51 C52 -177.5(4) . . . .
C49A C50A C51 C60 31.1(5) . . . .
C50A C51 C60A C61A 0.0 . . . .
C50A C51 C50 C49 81.1(12) . . . .
C50A C51 C52 C53A 165.3(4) . . . .
C50A C51 C52 C57A -10.9(6) . . . .
C50A C51 C52 C53 -171.5(7) . . . .
C50A C51 C52 C57 20.3(7) . . . .
C50A C51 C60 C61 -31.5(9) . . . .
C51 C60A C61A C48 0.0 . . . .
C51 C52 C53A C54A -176.3(4) . . . .
C51 C52 C57A C56A 176.2(4) . . . .
C51 C52 C53 C54 -177.2(8) . . . .
C51 C52 C57 C56 -179.6(7) . . . .
C51 C60 C61 C48 0.9(12) . . . .
C60A C51 C50 C49 -24.7(8) . . . .
C60A C51 C52 C53A -12.2(6) . . . .
C60A C51 C52 C57A 171.6(4) . . . .
C60A C51 C52 C53 11.0(8) . . . .
C60A C51 C52 C57 -157.2(6) . . . .
C60A C51 C60 C61 80.6(10) . . . .
C61A C48 C49A C50A 0.0 . . . .
C61A C48 C49 C50 15.4(10) . . . .
C61A C48 C61 C60 -82.4(10) . . . .
C49 C48 C49A C50A 83.7(12) . . . .
C49 C48 C61A C60A -18.6(6) . . . .
C49 C48 C61 C60 12.9(11) . . . .
C50 C51 C60A C61A 21.7(5) . . . .
C50 C51 C52 C53A 142.9(5) . . . .
C50 C51 C52 C57A -33.3(7) . . . .
C50 C51 C52 C53 166.1(7) . . . .
C50 C51 C52 C57 -2.1(8) . . . .
C50 C51 C60 C61 -11.4(11) . . . .
C52 C51 C60A C61A 177.5(4) . . . .
C52 C51 C50 C49 179.4(6) . . . .
C52 C51 C60 C61 177.2(7) . . . .
C52 C53A C54A C55A 0.0 . . . .
C52 C53 C54 C55A 1.7(14) . . . .
C53A C52 C57A C56A 0.0 . . . .
C53A C52 C53 C54 -87.3(15) . . . .
C53A C52 C57 C56 33.1(10) . . . .
C53A C54A C55A C56A 0.0 . . . .
C53A C54A C55A C54 -83.3(12) . . . .
C53A C54A C55A C56 26.6(4) . . . .
C53A C54A C55A C58 178.1(4) . . . .
C54A C55A C56A C57A 0.0 . . . .
C54A C55A C54 C53 83.7(14) . . . .
C54A C55A C56 C57 -22.7(9) . . . .
C55A C56A C57A C52 0.0 . . . .
C55A C56 C57 C52 -7.4(13) . . . .
C56A C55A C54 C53 -23.9(10) . . . .
C56A C55A C56 C57 85.4(12) . . . .
C57A C52 C53A C54A 0.0 . . . .
C57A C52 C53 C54 21.3(12) . . . .
C57A C52 C57 C56 -79.3(11) . . . .
C53 C52 C53A C54A 81.7(13) . . . .
C53 C52 C57A C56A -22.0(6) . . . .
C53 C52 C57 C56 11.8(12) . . . .
C54 C55A C56A C57A 23.0(5) . . . .
C54 C55A C56 C57 0.1(10) . . . .
C56 C55A C56A C57A -84.4(10) . . . .
C56 C55A C54 C53 2.8(11) . . . .
C57 C52 C53A C54A -29.0(5) . . . .
C57 C52 C57A C56A 80.8(10) . . . .
C57 C52 C53 C54 -8.8(13) . . . .
C58 C55A C56A C57A -178.1(4) . . . .
C58 C55A C54 C53 177.7(8) . . . .
C58 C55A C56 C57 -174.9(7) . . . .
C60 C51 C60A C61A -81.9(8) . . . .
C60 C51 C50 C49 7.8(9) . . . .
C60 C51 C52 C53A -45.7(7) . . . .
C60 C51 C52 C57A 138.1(6) . . . .
C60 C51 C52 C53 -22.5(9) . . . .
C60 C51 C52 C57 169.3(7) . . . .
C61 C48 C49A C50A -30.5(5) . . . .
C61 C48 C61A C60A 81.2(8) . . . .
C61 C48 C49 C50 -16.7(11) . . . .
C62 C6 C7 N5 177.8(4) . . . .
C62 C6 C7 C8 -0.8(7) . . . .
C62 C63 C64 C65 -0.1(7) . . . .
C63 C62 C67 C66 2.3(7) . . . .
C63 C64 C65 C66 1.4(7) . . . .
C63 C64 C65 C68 -177.3(4) . . . .
C64 C65 C66 C67 -0.9(8) . . . .
C64 C65 C68 C69 -36.6(6) . . . .
C64 C65 C68 C74 142.2(5) . . . .
C65 C66 C67 C62 -1.0(8) . . . .
C65 C68 C69 C70 179.1(4) . . . .
C65 C68 C74 C73 -179.6(5) . . . .
C66 C65 C68 C69 144.7(5) . . . .
C66 C65 C68 C74 -36.5(7) . . . .
C67 C62 C63 C64 -1.8(7) . . . .
C68 C65 C66 C67 177.8(5) . . . .
C68 C69 C70 C71 0.4(7) . . . .
C69 C68 C74 C73 -0.8(8) . . . .
C69 C70 C71 C72 177.6(4) . . . .
C69 C70 C71 C73 -0.7(7) . . . .
C70 C71 C73 C74 0.3(8) . . . .
C71 C73 C74 C68 0.4(9) . . . .
C72 C71 C73 C74 -178.0(5) . . . .
C74 C68 C69 C70 0.4(7) . . . .
C75 N8 C78 C77 2.2(4) . . . .
C75 N8 C78 C79 -179.0(4) . . . .
C75 C76 C77 C78 1.8(5) . . . .
C75 C136 C137 C138 -97.0(5) . . . .
C75 C136 C137 C146 84.2(5) . . . .
C76 C75 C136 C135 -172.1(4) . . . .
C76 C75 C136 C137 8.2(6) . . . .
C76 C77 C78 N8 -2.6(5) . . . .
C76 C77 C78 C79 178.7(4) . . . .
C77 C78 C79 C80 3.9(6) . . . .
C77 C78 C79 C94 -178.1(4) . . . .
C78 N8 C75 C76 -1.2(5) . . . .
C78 N8 C75 C136 -178.7(4) . . . .
C78 C79 C80 C81 -55.6(6) . . . .
C78 C79 C80 C89 121.4(4) . . . .
C78 C79 C94 N9 -8.2(7) . . . .
C78 C79 C94 C95 171.5(4) . . . .
C79 C80 C81 C82 174.7(4) . . . .
C79 C80 C89 C84 -177.2(4) . . . .
C79 C94 C95 C96 -179.6(4) . . . .
C80 C79 C94 N9 169.8(4) . . . .
C80 C79 C94 C95 -10.6(6) . . . .
C80 C81 C82 C83 2.9(7) . . . .
C80 C81 C82 C90 -176.6(4) . . . .
C81 C80 C89 C84 -0.1(7) . . . .
C81 C82 C83 C84 -1.2(7) . . . .
C81 C82 C90 C91 127.2(5) . . . .
C81 C82 C90 C92 -113.0(5) . . . .
C81 C82 C90 C93 7.6(7) . . . .
C82 C83 C84 C85 -178.6(5) . . . .
C82 C83 C84 C89 -1.0(7) . . . .
C83 C82 C90 C91 -52.3(6) . . . .
C83 C82 C90 C92 67.6(6) . . . .
C83 C82 C90 C93 -171.8(4) . . . .
C83 C84 C85 C86 -59.4(6) . . . .
C83 C84 C85 C87 179.9(5) . . . .
C83 C84 C85 C88 59.5(7) . . . .
C83 C84 C89 C80 1.7(7) . . . .
C85 C84 C89 C80 179.2(5) . . . .
C89 C80 C81 C82 -2.2(7) . . . .
C89 C84 C85 C86 123.1(5) . . . .
C89 C84 C85 C87 2.4(8) . . . .
C89 C84 C85 C88 -117.9(5) . . . .
C90 C82 C83 C84 178.3(5) . . . .
C94 N9 C97 C96 -0.4(4) . . . .
C94 N9 C97 C98 177.3(4) . . . .
C94 C79 C80 C81 126.3(4) . . . .
C94 C79 C80 C89 -56.7(5) . . . .
C94 C95 C96 C97 -0.3(5) . . . .
C95 C96 C97 N9 0.5(5) . . . .
C95 C96 C97 C98 -177.2(4) . . . .
C96 C97 C98 C99 -2.3(6) . . . .
C96 C97 C98 C113 178.0(4) . . . .
C97 N9 C94 C79 179.9(4) . . . .
C97 N9 C94 C95 0.2(4) . . . .
C97 C98 C99 C100 91.4(5) . . . .
C97 C98 C99 C112 -88.4(5) . . . .
C97 C98 C113 N11 5.1(7) . . . .
C97 C98 C113 C114 -173.1(4) . . . .
C98 C99 C100 C101 -178.0(5) . . . .
C98 C99 C112 C111 179.0(4) . . . .
C98 C113 C114 C115 179.6(4) . . . .
C99 C98 C113 N11 -174.6(4) . . . .
C99 C98 C113 C114 7.2(6) . . . .
C99 C100 C101 C102 -0.6(9) . . . .
C100 C99 C112 C111 -0.8(8) . . . .
C100 C101 C102 C103 -179.7(5) . . . .
C100 C101 C102 C111 -1.6(8) . . . .
C101 C102 C103 C104 -158.2(5) . . . .
C101 C102 C103 C108 21.6(7) . . . .
C101 C102 C111 C112 2.6(7) . . . .
C102 C103 C104 C105 -178.5(4) . . . .
C102 C103 C108 C107 178.7(4) . . . .
C102 C111 C112 C99 -1.5(8) . . . .
C103 C102 C111 C112 -179.4(5) . . . .
C103 C104 C105 C106 -0.7(7) . . . .
C104 C103 C108 C107 -1.6(7) . . . .
C104 C105 C106 C107 -0.4(7) . . . .
C104 C105 C106 C109 178.0(4) . . . .
C105 C106 C107 C108 0.5(7) . . . .
C106 C107 C108 C103 0.5(7) . . . .
C108 C103 C104 C105 1.7(7) . . . .
C109 C106 C107 C108 -177.9(4) . . . .
C111 C102 C103 C104 23.9(7) . . . .
C111 C102 C103 C108 -156.3(5) . . . .
C112 C99 C100 C101 1.8(8) . . . .
C113 N11 C116 C115 1.3(5) . . . .
C113 N11 C116 C117 -178.2(4) . . . .
C113 C98 C99 C100 -88.9(5) . . . .
C113 C98 C99 C112 91.3(5) . . . .
C113 C114 C115 C116 -0.4(5) . . . .
C114 C115 C116 N11 -0.6(5) . . . .
C114 C115 C116 C117 178.9(4) . . . .
C115 C116 C117 C118 -0.2(7) . . . .
C115 C116 C117 C132 -178.1(4) . . . .
C116 N11 C113 C98 -180.0(4) . . . .
C116 N11 C113 C114 -1.5(5) . . . .
C116 C117 C118 C119 -70.5(6) . . . .
C116 C117 C118 C123 109.8(5) . . . .
C116 C117 C132 N10 -5.3(7) . . . .
C116 C117 C132 C133 175.3(4) . . . .
C117 C118 C119 C120 -178.8(4) . . . .
C117 C118 C123 C122 178.4(4) . . . .
C117 C132 C133 C134 179.6(4) . . . .
C118 C117 C132 N10 176.8(4) . . . .
C118 C117 C132 C133 -2.5(6) . . . .
C118 C119 C120 C121 1.5(8) . . . .
C119 C118 C123 C122 -1.3(7) . . . .
C119 C120 C121 C122 -3.5(7) . . . .
C119 C120 C121 C124 178.4(4) . . . .
C120 C121 C122 C123 3.1(7) . . . .
C120 C121 C124 C125 -41.2(6) . . . .
C120 C121 C124 C131 136.5(5) . . . .
C121 C122 C123 C118 -0.8(7) . . . .
C121 C124 C125 C126 176.6(4) . . . .
C121 C124 C131 C130 -176.9(4) . . . .
C122 C121 C124 C125 140.8(5) . . . .
C122 C121 C124 C131 -41.5(7) . . . .
C123 C118 C119 C120 0.9(7) . . . .
C124 C121 C122 C123 -178.9(4) . . . .
C124 C125 C126 C127 0.2(7) . . . .
C125 C124 C131 C130 0.9(7) . . . .
C125 C126 C127 C128 -177.5(5) . . . .
C125 C126 C127 C130 1.0(7) . . . .
C126 C127 C130 C131 -1.3(7) . . . .
C127 C130 C131 C124 0.3(7) . . . .
C128 C127 C130 C131 177.2(5) . . . .
C131 C124 C125 C126 -1.2(7) . . . .
C132 N10 C135 C134 -0.8(5) . . . .
C132 N10 C135 C136 179.0(4) . . . .
C132 C117 C118 C119 107.5(5) . . . .
C132 C117 C118 C123 -72.1(6) . . . .
C132 C133 C134 C135 -0.6(5) . . . .
C133 C134 C135 N10 0.9(5) . . . .
C133 C134 C135 C136 -178.9(4) . . . .
C134 C135 C136 C75 177.0(4) . . . .
C134 C135 C136 C137 -3.3(6) . . . .
C135 N10 C132 C117 -179.0(4) . . . .
C135 N10 C132 C133 0.4(5) . . . .
C135 C136 C137 C138 83.3(5) . . . .
C135 C136 C137 C146 -95.5(5) . . . .
C136 C75 C76 C77 177.2(4) . . . .
C136 C137 C138 C139 -178.1(4) . . . .
C136 C137 C146 C141 179.0(4) . . . .
C137 C138 C139 C140 -0.5(6) . . . .
C137 C138 C139 C147 -178.3(4) . . . .
C138 C137 C146 C141 0.1(6) . . . .
C138 C139 C140 C141 -0.5(6) . . . .
C138 C139 C147 C148 -37.3(6) . . . .
C138 C139 C147 C149 -157.7(4) . . . .
C138 C139 C147 C150 83.1(5) . . . .
C139 C140 C141 C142 179.7(4) . . . .
C139 C140 C141 C146 1.2(6) . . . .
C140 C139 C147 C148 145.0(4) . . . .
C140 C139 C147 C149 24.6(6) . . . .
C140 C139 C147 C150 -94.6(5) . . . .
C140 C141 C142 C143 0.3(6) . . . .
C140 C141 C142 C144 -119.9(5) . . . .
C140 C141 C142 C145 121.2(5) . . . .
C140 C141 C146 C137 -1.0(6) . . . .
C142 C141 C146 C137 -179.6(4) . . . .
C146 C137 C138 C139 0.7(6) . . . .
C146 C141 C142 C143 178.8(4) . . . .
C146 C141 C142 C144 58.6(5) . . . .
C146 C141 C142 C145 -60.3(5) . . . .
C147 C139 C140 C141 177.3(4) . . . .

loop_
_smtbx_masks_void_nr
_smtbx_masks_void_average_x
_smtbx_masks_void_average_y
_smtbx_masks_void_average_z
_smtbx_masks_void_volume
_smtbx_masks_void_count_electrons
1 0.000 0.000 0.000 163.5 35.2
2 0.479 0.790 0.762 220.8 39.7
3 0.521 0.210 0.238 220.8 38.9
